data_5000404
loop_
_publ_author_name
'Bollinger, John C.'

_chemical_formula_sum 'C120 H123 Cl4 Mn6 N3 O16'
_chemical_formula_weight 2334.65
_space_group_IT_number 7
_symmetry_cell_setting monoclinic
_symmetry_space_group_name_Hall 'P -2yac'
_symmetry_space_group_name_H-M 'P 1 n 1'
_atom_sites_solution_hydrogens geom
_atom_sites_solution_primary direct
_atom_sites_solution_secondary difmap
_audit_creation_method SHELXL
_cell_angle_alpha 90.00
_cell_angle_beta 92.88(3)
_cell_angle_gamma 90.00
_cell_formula_units_Z 4
_cell_length_a 18.094(4)
_cell_length_b 23.300(5)
_cell_length_c 26.802(5)
_cell_measurement_temperature 293(2)
_cell_volume 11285.4(39)
_computing_cell_refinement 'Siemens XSCANS'
_computing_data_collection 'Siemens XSCANS'
_computing_data_reduction 'Siemens SHELXTL'
_computing_molecular_graphics 'Siemens SHELXTL'
_computing_publication_material 'Siemens SHELXTL'
_computing_structure_refinement 'SHELXL-93 (Sheldrick, 1993)'
_computing_structure_solution 'SHELXS-86 (Sheldrick, 1990)'
_diffrn_ambient_temperature 293(2)
_diffrn_measurement_device 'Siemens P4'
_diffrn_measurement_method '\w scans'
_diffrn_radiation_monochromator graphite
_diffrn_radiation_source 'fine-focus sealed tube'
_diffrn_radiation_type MoK\a
_diffrn_radiation_wavelength 0.71073
_diffrn_reflns_av_R_equivalents -2.0546
_diffrn_reflns_av_sigmaI/netI 0.3437
_diffrn_reflns_limit_h_max 19
_diffrn_reflns_limit_h_min -19
_diffrn_reflns_limit_k_max 0
_diffrn_reflns_limit_k_min -25
_diffrn_reflns_limit_l_max 3
_diffrn_reflns_limit_l_min -28
_diffrn_reflns_number 16917
_diffrn_reflns_theta_max 22.50
_diffrn_reflns_theta_min 2.50
_exptl_absorpt_coefficient_mu 0.811
_exptl_absorpt_correction_type none
_exptl_crystal_density_diffrn 1.374
_exptl_crystal_F_000 4840
_refine_diff_density_max 0.646
_refine_diff_density_min -0.648
_refine_diff_density_rms 0.127
_refine_ls_abs_structure_details 'Flack H D (1983), Acta Cryst. A39, 876-881'
_refine_ls_abs_structure_Flack 0.16(9)
_refine_ls_extinction_method none
_refine_ls_goodness_of_fit_all 1.241
_refine_ls_goodness_of_fit_obs 1.574
_refine_ls_matrix_type full
_refine_ls_number_parameters 1033
_refine_ls_number_reflns 16916
_refine_ls_number_restraints 926
_refine_ls_restrained_S_all 1.236
_refine_ls_restrained_S_obs 1.510
_refine_ls_R_factor_all 0.3220
_refine_ls_R_factor_obs 0.1057
_refine_ls_shift/esd_max 3.369
_refine_ls_shift/esd_mean 0.090
_refine_ls_structure_factor_coef Fsqd
_refine_ls_weighting_scheme
; calc
 [1.00000+0.00000exp(0.00(sin\q/\l)^2^)]/
   [\s^2^(Fo^2^)+0.0000+0.0000*P+(0.0000P)^2^+0.0000sin\q/\l]
 where P = 1.00000Fo^2^ + 0.00000Fc^2^
;
_refine_ls_wR_factor_all 0.2260
_refine_ls_wR_factor_obs 0.1545
_reflns_number_observed 5537
_reflns_number_total 16916
_reflns_observed_criterion >2sigma(I)
_cod_original_sg_symbol_H-M P2(1)/n
_cod_database_code 5000404

loop_
_symmetry_equiv_pos_as_xyz
'x, y, z'
'x+1/2, -y, z+1/2'

loop_
_atom_site_aniso_label
_atom_site_aniso_U_11
_atom_site_aniso_U_22
_atom_site_aniso_U_33
_atom_site_aniso_U_23
_atom_site_aniso_U_13
_atom_site_aniso_U_12
Mn1 0.048(7) 0.041(7) 0.023(6) -0.003(6) -0.002(5) -0.005(5)
Mn2 0.037(6) 0.055(7) 0.030(7) 0.002(6) -0.001(5) -0.005(5)
Mn3 0.033(6) 0.043(7) 0.035(7) 0.007(6) 0.004(5) -0.004(5)
Mn4 0.040(6) 0.046(7) 0.031(6) -0.015(6) 0.020(5) -0.010(5)
Mn5 0.064(8) 0.050(7) 0.025(7) -0.008(6) 0.012(6) -0.022(6)
Mn6 0.033(6) 0.056(8) 0.023(6) -0.012(6) 0.007(5) -0.013(5)
Cl7 0.054(11) 0.065(13) 0.014(10) -0.001(10) 0.012(9) 0.002(10)
Cl8 0.034(9) 0.041(10) 0.047(12) 0.024(9) -0.012(9) -0.016(8)
Cl9 0.033(10) 0.058(12) 0.038(10) -0.001(9) 0.001(8) -0.003(9)
Cl10 0.043(10) 0.054(12) 0.027(10) -0.001(9) 0.004(9) 0.010(9)
Mn1A 0.031(6) 0.041(7) 0.027(7) 0.003(6) 0.004(5) -0.004(5)
Mn2A 0.028(6) 0.057(8) 0.029(7) -0.001(6) 0.007(5) 0.001(5)
Mn3A 0.038(6) 0.046(7) 0.021(6) -0.005(6) 0.001(5) -0.004(5)
Mn4A 0.022(6) 0.051(7) 0.030(7) 0.002(6) 0.008(5) 0.000(5)
Mn5A 0.042(6) 0.054(7) 0.016(6) 0.010(5) -0.010(5) -0.019(5)
Mn6A 0.046(7) 0.047(7) 0.019(6) 0.001(6) 0.001(5) -0.005(6)
Cl7A 0.047(11) 0.053(11) 0.029(11) -0.010(10) 0.011(9) -0.016(9)
Cl8A 0.067(12) 0.059(12) 0.015(9) -0.014(8) 0.002(8) -0.002(9)
Cl9A 0.050(11) 0.033(10) 0.050(13) -0.009(10) -0.003(10) -0.010(9)
Cl1A 0.039(10) 0.059(12) 0.034(11) -0.004(10) 0.005(9) 0.000(9)

loop_
_atom_site_label
_atom_site_type_symbol
_atom_site_fract_x
_atom_site_fract_y
_atom_site_fract_z
_atom_site_U_iso_or_equiv
_atom_site_thermal_displace_type
_atom_site_occupancy
_atom_site_calc_flag
_atom_site_refinement_flags
_atom_site_disorder_group
Mn1 Mn 0.8002(5) 0.4497(4) 0.4482(3) 0.038(3) Uani 1 d . .
Mn2 Mn 0.6333(5) 0.4666(4) 0.3982(4) 0.041(3) Uani 1 d . .
Mn3 Mn 0.7315(5) 0.5764(4) 0.4293(4) 0.037(3) Uani 1 d . .
Mn4 Mn 0.7567(5) 0.5277(4) 0.5410(3) 0.038(3) Uani 1 d . .
Mn5 Mn 0.6593(5) 0.4188(4) 0.5111(4) 0.046(3) Uani 1 d . .
Mn6 Mn 0.5934(5) 0.5441(4) 0.4929(3) 0.037(3) Uani 1 d . .
Cl7 Cl 0.7601(8) 0.4978(7) 0.3613(6) 0.044(5) Uani 1 d . .
Cl8 Cl 0.8013(7) 0.4177(6) 0.5431(6) 0.041(5) Uani 1 d . .
Cl9 Cl 0.5319(8) 0.4447(7) 0.4644(6) 0.043(5) Uani 1 d . .
Cl10 Cl 0.6901(8) 0.6246(7) 0.5130(6) 0.041(5) Uani 1 d . .
O11 O 0.7014(17) 0.4262(14) 0.4486(14) 0.037(11) Uiso 1 d . .
O12 O 0.7820(17) 0.5214(14) 0.4722(13) 0.028(10) Uiso 1 d . .
O13 O 0.6416(18) 0.5373(15) 0.4320(14) 0.026(11) Uiso 1 d . .
O14 O 0.6635(16) 0.4988(13) 0.5223(11) 0.027(10) Uiso 1 d . .
C15 C 0.8198(16) 0.2544(13) 0.4258(13) 0.052(18) Uiso 1 d GD .
H15 H 0.7763(16) 0.2749(13) 0.4297(13) 0.063 Uiso 1 calc R .
C16 C 0.8174(14) 0.1952(13) 0.4199(12) 0.045(15) Uiso 1 d GD .
H16 H 0.7724(17) 0.1760(19) 0.4199(17) 0.054 Uiso 1 calc R .
C17 C 0.8824(19) 0.1647(10) 0.4140(13) 0.047(15) Uiso 1 d GD .
C18 C 0.9497(15) 0.1934(14) 0.4140(13) 0.099(24) Uiso 1 d GD .
H18 H 0.9932(18) 0.1729(20) 0.4101(19) 0.118 Uiso 1 calc R .
C19 C 0.9521(15) 0.2526(15) 0.4199(13) 0.049(18) Uiso 1 d GD .
H19 H 0.9972(18) 0.2718(20) 0.4199(18) 0.059 Uiso 1 calc R .
C20 C 0.8871(20) 0.2832(10) 0.4258(13) 0.086(24) Uiso 1 d GD .
C21 C 0.8822(27) 0.1001(15) 0.4016(15) 0.095(22) Uiso 1 d D .
H21A H 0.9328(27) 0.0861(15) 0.4034(15) 0.114 Uiso 1 calc R .
H21B H 0.8554(27) 0.0797(15) 0.4265(15) 0.114 Uiso 1 calc R .
C22 C 0.8473(24) 0.0864(18) 0.3501(14) 0.085(18) Uiso 1 d D .
H22A H 0.8396(112) 0.0457(21) 0.3471(32) 0.111 Uiso 1 calc R .
H22B H 0.8795(64) 0.0990(88) 0.3249(14) 0.111 Uiso 1 calc R .
H22C H 0.8006(65) 0.1058(78) 0.3458(35) 0.111 Uiso 1 calc R .
C23 C 0.8882(23) 0.3517(17) 0.4318(16) 0.023(12) Uiso 1 d D .
O24 O 0.8256(18) 0.3699(15) 0.4297(14) 0.043(12) Uiso 1 d . .
C25 C 0.9514(31) 0.3743(25) 0.4408(22) 0.043(20) Uiso 1 d . .
H25 H 0.9930(31) 0.3508(25) 0.4439(22) 0.052 Uiso 1 calc R .
C26 C 0.9606(26) 0.4380(20) 0.4466(18) 0.034(15) Uiso 1 d D .
O27 O 0.9048(15) 0.4659(12) 0.4467(11) 0.018(8) Uiso 1 d . .
C28 C 1.0317(13) 0.4688(14) 0.4428(13) 0.040(17) Uiso 1 d GD .
C29 C 1.0990(17) 0.4404(10) 0.4494(13) 0.047(16) Uiso 1 d GD .
H29 H 1.1001(25) 0.4012(10) 0.4556(19) 0.057 Uiso 1 calc R .
C30 C 1.1649(13) 0.4707(12) 0.4465(12) 0.050(15) Uiso 1 d GD .
H30 H 1.2099(15) 0.4518(16) 0.4509(17) 0.060 Uiso 1 calc R .
C31 C 1.1633(12) 0.5294(12) 0.4371(11) 0.026(11) Uiso 1 d GD .
C32 C 1.0959(16) 0.5578(10) 0.4306(12) 0.059(18) Uiso 1 d GD .
H32 H 1.0949(23) 0.5970(10) 0.4243(18) 0.071 Uiso 1 calc R .
C33 C 1.0301(11) 0.5274(14) 0.4334(13) 0.047(17) Uiso 1 d GD .
H33 H 0.9850(14) 0.5464(18) 0.4291(18) 0.056 Uiso 1 calc R .
C34 C 1.2367(16) 0.5632(15) 0.4381(13) 0.051(13) Uiso 1 d D .
H34A H 1.2617(16) 0.5609(15) 0.4709(13) 0.061 Uiso 1 calc R .
H34B H 1.2274(16) 0.6033(15) 0.4302(13) 0.061 Uiso 1 calc R .
C35 C 1.2849(16) 0.5353(16) 0.3980(13) 0.079(13) Uiso 1 d D .
H35A H 1.3316(51) 0.5548(64) 0.3976(60) 0.103 Uiso 1 calc R .
H35B H 1.2597(58) 0.5384(87) 0.3657(18) 0.103 Uiso 1 calc R .
H35C H 1.2930(105) 0.4956(29) 0.4060(48) 0.103 Uiso 1 calc R .
C36 C 0.6700(16) 0.2925(13) 0.3248(11) 0.042(18) Uiso 1 d GD .
H36 H 0.6981(16) 0.3100(13) 0.3505(11) 0.051 Uiso 1 calc R .
C37 C 0.6872(14) 0.2373(13) 0.3097(12) 0.068(19) Uiso 1 d GD .
H37 H 0.7268(19) 0.2178(18) 0.3253(16) 0.082 Uiso 1 calc R .
C38 C 0.6452(16) 0.2111(9) 0.2712(12) 0.043(13) Uiso 1 d GD .
C39 C 0.5859(16) 0.2403(12) 0.2479(10) 0.037(12) Uiso 1 d GD .
H39 H 0.5578(22) 0.2228(17) 0.2222(13) 0.044 Uiso 1 calc R .
C40 C 0.5687(14) 0.2955(12) 0.2630(12) 0.100(24) Uiso 1 d GD .
H40 H 0.5291(19) 0.3150(17) 0.2474(16) 0.121 Uiso 1 calc R .
C41 C 0.6107(17) 0.3217(10) 0.3015(12) 0.024(14) Uiso 1 d GD .
C42 C 0.6638(19) 0.1475(11) 0.2602(13) 0.043(12) Uiso 1 d D .
H42A H 0.6555(19) 0.1397(11) 0.2248(13) 0.052 Uiso 1 calc R .
H42B H 0.7154(19) 0.1399(11) 0.2695(13) 0.052 Uiso 1 calc R .
C43 C 0.6138(21) 0.1090(13) 0.2905(15) 0.067(15) Uiso 1 d D .
H43A H 0.5664(44) 0.1269(42) 0.2930(66) 0.087 Uiso 1 calc R .
H43B H 0.6362(59) 0.1033(71) 0.3234(28) 0.087 Uiso 1 calc R .
H43C H 0.6076(91) 0.0725(33) 0.2741(41) 0.087 Uiso 1 calc R .
C44 C 0.5975(35) 0.3807(29) 0.3189(27) 0.073(24) Uiso 1 d D .
O45 O 0.6315(22) 0.3956(18) 0.3595(18) 0.058(14) Uiso 1 d . .
C46 C 0.5466(31) 0.4241(25) 0.2972(25) 0.069(22) Uiso 1 d . .
H46 H 0.5166(31) 0.4130(25) 0.2697(25) 0.083 Uiso 1 calc R .
C47 C 0.5387(22) 0.4801(18) 0.3137(17) 0.031(13) Uiso 1 d D .
O48 O 0.5679(17) 0.4959(13) 0.3527(13) 0.027(10) Uiso 1 d . .
C49 C 0.4856(15) 0.5184(13) 0.2823(14) 0.068(18) Uiso 1 d GD .
C50 C 0.4639(21) 0.5087(14) 0.2325(14) 0.074(20) Uiso 1 d GD .
H50 H 0.4880(30) 0.4811(19) 0.2143(19) 0.089 Uiso 1 calc R .
C51 C 0.4060(24) 0.5402(19) 0.2101(11) 0.181(39) Uiso 1 d GD .
H51 H 0.3915(34) 0.5337(27) 0.1768(12) 0.217 Uiso 1 calc R .
C52 C 0.3700(18) 0.5814(17) 0.2374(16) 0.115(28) Uiso 1 d GD .
C53 C 0.3917(19) 0.5911(13) 0.2872(16) 0.136(32) Uiso 1 d GD .
H53 H 0.3675(27) 0.6187(18) 0.3054(22) 0.163 Uiso 1 calc R .
C54 C 0.4495(19) 0.5596(15) 0.3096(11) 0.048(15) Uiso 1 d GD .
H54 H 0.4641(29) 0.5661(23) 0.3429(12) 0.058 Uiso 1 calc R .
C55 C 0.2941(24) 0.6127(26) 0.2188(20) 0.197(38) Uiso 1 d D .
H55A H 0.2545(24) 0.5850(26) 0.2135(20) 0.236 Uiso 1 calc R .
H55B H 0.2794(24) 0.6407(26) 0.2432(20) 0.236 Uiso 1 calc R .
C56 C 0.3114(21) 0.6419(18) 0.1701(14) 0.107(18) Uiso 1 d D .
H56A H 0.3079(144) 0.6143(30) 0.1434(22) 0.138 Uiso 1 calc R .
H56B H 0.3607(58) 0.6573(103) 0.1728(38) 0.138 Uiso 1 calc R .
H56C H 0.2767(94) 0.6723(74) 0.1632(52) 0.138 Uiso 1 calc R .
C57 C 0.9435(16) 0.6687(12) 0.4528(11) 0.037(14) Uiso 1 d GD .
H57 H 0.9249(16) 0.6399(12) 0.4726(11) 0.045 Uiso 1 calc R .
C58 C 1.0137(15) 0.6911(13) 0.4640(10) 0.060(16) Uiso 1 d GD .
H58 H 1.0420(22) 0.6771(18) 0.4912(12) 0.072 Uiso 1 calc R .
C59 C 1.0414(12) 0.7342(13) 0.4343(11) 0.040(12) Uiso 1 d GD .
C60 C 0.9991(17) 0.7550(12) 0.3936(11) 0.102(20) Uiso 1 d GD .
H60 H 1.0177(24) 0.7838(16) 0.3738(15) 0.122 Uiso 1 calc R .
C61 C 0.9289(16) 0.7326(14) 0.3824(10) 0.066(16) Uiso 1 d GD .
H61 H 0.9006(22) 0.7465(19) 0.3551(13) 0.079 Uiso 1 calc R .
C62 C 0.9012(12) 0.6895(13) 0.4120(12) 0.043(14) Uiso 1 d GD .
C63 C 1.1130(17) 0.7664(15) 0.4513(14) 0.054(14) Uiso 1 d D .
H63A H 1.1403(17) 0.7748(15) 0.4220(14) 0.065 Uiso 1 calc R .
H63B H 1.0992(17) 0.8028(15) 0.4658(14) 0.065 Uiso 1 calc R .
C64 C 1.1632(19) 0.7356(19) 0.4882(15) 0.083(17) Uiso 1 d D .
H64A H 1.1703(119) 0.6969(40) 0.4771(52) 0.108 Uiso 1 calc R .
H64B H 1.1416(73) 0.7352(101) 0.5201(27) 0.108 Uiso 1 calc R .
H64C H 1.2101(55) 0.7549(70) 0.4910(77) 0.108 Uiso 1 calc R .
C65 C 0.8390(26) 0.6652(23) 0.4026(20) 0.042(18) Uiso 1 d D .
O66 O 0.8199(18) 0.6198(15) 0.4270(14) 0.032(11) Uiso 1 d . .
C67 C 0.7883(27) 0.6882(24) 0.3660(22) 0.040(18) Uiso 1 d . .
H67 H 0.8052(27) 0.7170(24) 0.3454(22) 0.048 Uiso 1 calc R .
C68 C 0.7069(20) 0.6691(17) 0.3579(15) 0.018(11) Uiso 1 d D .
O69 O 0.6830(17) 0.6248(14) 0.3804(13) 0.036(11) Uiso 1 d . .
C70 C 0.6562(15) 0.6905(12) 0.3176(9) 0.035(13) Uiso 1 d GD .
C71 C 0.6704(13) 0.7419(11) 0.2936(10) 0.059(14) Uiso 1 d GD .
H71 H 0.7105(16) 0.7644(15) 0.3044(15) 0.071 Uiso 1 calc R .
C72 C 0.6246(14) 0.7597(9) 0.2533(10) 0.047(11) Uiso 1 d GD .
H72 H 0.6341(20) 0.7941(11) 0.2372(14) 0.057 Uiso 1 calc R .
C73 C 0.5646(13) 0.7261(11) 0.2371(9) 0.070(13) Uiso 1 d GD .
C74 C 0.5504(13) 0.6747(11) 0.2612(11) 0.054(13) Uiso 1 d GD .
H74 H 0.5103(16) 0.6523(14) 0.2503(15) 0.064 Uiso 1 calc R .
C75 C 0.5962(16) 0.6569(10) 0.3014(11) 0.071(17) Uiso 1 d GD .
H75 H 0.5867(22) 0.6225(12) 0.3175(15) 0.085 Uiso 1 calc R .
C76 C 0.5078(20) 0.7488(16) 0.1939(14) 0.082(17) Uiso 1 d D .
H76A H 0.4573(20) 0.7481(16) 0.2044(14) 0.098 Uiso 1 calc R .
H76B H 0.5110(20) 0.7262(16) 0.1637(14) 0.098 Uiso 1 calc R .
C77 C 0.5353(27) 0.8131(16) 0.1856(20) 0.208(32) Uiso 1 d D .
H77A H 0.5650(220) 0.8254(73) 0.2144(76) 0.271 Uiso 1 calc R .
H77B H 0.4933(28) 0.8380(36) 0.1809(177) 0.271 Uiso 1 calc R .
H77C H 0.5643(217) 0.8146(42) 0.1566(102) 0.271 Uiso 1 calc R .
C78 C 1.0029(17) 0.5563(12) 0.5626(10) 0.066(20) Uiso 1 d GD .
H78 H 0.9769(17) 0.5361(12) 0.5374(10) 0.080 Uiso 1 calc R .
C79 C 1.0796(17) 0.5598(14) 0.5628(11) 0.088(22) Uiso 1 d GD .
H79 H 1.1050(23) 0.5419(19) 0.5378(15) 0.106 Uiso 1 calc R .
C80 C 1.1183(10) 0.5901(14) 0.6004(13) 0.072(20) Uiso 1 d GD .
C81 C 1.0803(14) 0.6168(12) 0.6378(10) 0.019(12) Uiso 1 d GD .
H81 H 1.1062(19) 0.6370(17) 0.6630(13) 0.023 Uiso 1 calc R .
C82 C 1.0036(14) 0.6133(12) 0.6376(9) 0.034(15) Uiso 1 d GD .
H82 H 0.9782(20) 0.6311(18) 0.6626(12) 0.041 Uiso 1 calc R .
C83 C 0.9649(10) 0.5830(12) 0.6000(11) 0.003(11) Uiso 1 d GD .
C84 C 1.2057(18) 0.5845(19) 0.5999(19) 0.103(20) Uiso 1 d D .
H84A H 1.2204(18) 0.5476(19) 0.5867(19) 0.124 Uiso 1 calc R .
H84B H 1.2289(18) 0.5898(19) 0.6330(19) 0.124 Uiso 1 calc R .
C85 C 1.2252(21) 0.6362(18) 0.5631(17) 0.170(25) Uiso 1 d D .
H85A H 1.1858(98) 0.6638(80) 0.5621(109) 0.221 Uiso 1 calc R .
H85B H 1.2312(201) 0.6214(29) 0.5301(36) 0.221 Uiso 1 calc R .
H85C H 1.2703(112) 0.6544(104) 0.5751(78) 0.221 Uiso 1 calc R .
C86 C 0.8976(22) 0.5706(18) 0.6006(17) 0.045(15) Uiso 1 d D .
O87 O 0.8549(17) 0.5583(14) 0.5603(13) 0.040(11) Uiso 1 d . .
C88 C 0.8457(24) 0.5650(17) 0.6448(18) 0.060(16) Uiso 1 d . .
H88 H 0.8700(24) 0.5688(17) 0.6761(18) 0.072 Uiso 1 calc R .
C89 C 0.7677(24) 0.5552(19) 0.6470(18) 0.029(14) Uiso 1 d D .
O90 O 0.7280(14) 0.5423(11) 0.6071(11) 0.031(9) Uiso 1 d . .
C91 C 0.7290(18) 0.5679(14) 0.6915(11) 0.055(19) Uiso 1 d GD .
C92 C 0.7638(12) 0.5768(13) 0.7383(14) 0.119(23) Uiso 1 d GD .
H92 H 0.8152(13) 0.5782(18) 0.7417(20) 0.143 Uiso 1 calc R .
C93 C 0.7218(19) 0.5838(13) 0.7799(10) 0.077(17) Uiso 1 d GD .
H93 H 0.7451(27) 0.5898(19) 0.8112(12) 0.092 Uiso 1 calc R .
C94 C 0.6450(18) 0.5818(13) 0.7747(11) 0.067(21) Uiso 1 d GD .
C95 C 0.6102(12) 0.5728(13) 0.7280(14) 0.054(18) Uiso 1 d GD .
H95 H 0.5589(12) 0.5714(19) 0.7245(19) 0.065 Uiso 1 calc R .
C96 C 0.6522(18) 0.5658(13) 0.6863(10) 0.049(18) Uiso 1 d GD .
H96 H 0.6289(26) 0.5598(19) 0.6551(11) 0.059 Uiso 1 calc R .
C97 C 0.6103(20) 0.5917(15) 0.8254(13) 0.057(13) Uiso 1 d D .
H97A H 0.6171(20) 0.5579(15) 0.8462(13) 0.069 Uiso 1 calc R .
H97B H 0.5576(20) 0.5987(15) 0.8202(13) 0.069 Uiso 1 calc R .
C98 C 0.6492(36) 0.6458(24) 0.8522(20) 0.289(42) Uiso 1 d D .
H98A H 0.6697(328) 0.6702(150) 0.8276(30) 0.375 Uiso 1 calc R .
H98B H 0.6880(254) 0.6329(27) 0.8753(187) 0.375 Uiso 1 calc R .
H98C H 0.6133(90) 0.6669(167) 0.8700(211) 0.375 Uiso 1 calc R .
C99 C 0.6135(11) 0.2360(9) 0.4525(9) 0.046(12) Uiso 1 d GD .
H99 H 0.6532(11) 0.2579(9) 0.4428(9) 0.055 Uiso 1 calc R .
C100 C 0.5956(13) 0.1851(10) 0.4277(8) 0.047(12) Uiso 1 d GD .
H100 H 0.6234(18) 0.1730(15) 0.4013(10) 0.056 Uiso 1 calc R .
C101 C 0.5363(14) 0.1522(8) 0.4421(9) 0.059(13) Uiso 1 d GD .
C102 C 0.4947(11) 0.1703(10) 0.4815(10) 0.073(13) Uiso 1 d GD .
H102 H 0.4550(14) 0.1483(14) 0.4912(14) 0.088 Uiso 1 calc R .
C103 C 0.5126(13) 0.2212(11) 0.5063(8) 0.100(16) Uiso 1 d GD .
H103 H 0.4848(17) 0.2333(16) 0.5326(10) 0.120 Uiso 1 calc R .
C104 C 0.5720(14) 0.2540(8) 0.4918(8) 0.034(10) Uiso 1 d GD .
C105 C 0.5302(25) 0.0940(17) 0.4140(22) 0.097(28) Uiso 1 d D .
H10A H 0.4886(25) 0.0730(17) 0.4265(22) 0.116 Uiso 1 calc R .
H10B H 0.5188(25) 0.1019(17) 0.3790(22) 0.116 Uiso 1 calc R .
C106 C 0.5982(24) 0.0552(16) 0.4181(20) 0.156(26) Uiso 1 d D .
H10C H 0.6017(118) 0.0376(125) 0.4505(52) 0.203 Uiso 1 calc R .
H10D H 0.6418(30) 0.0777(32) 0.4134(141) 0.203 Uiso 1 calc R .
H10E H 0.5938(98) 0.0260(97) 0.3929(90) 0.203 Uiso 1 calc R .
C107 C 0.5962(21) 0.3064(17) 0.5168(16) 0.040(13) Uiso 1 d D .
O108 O 0.6379(16) 0.3378(13) 0.4962(12) 0.030(10) Uiso 1 d . .
C109 C 0.5995(20) 0.3053(17) 0.5700(15) 0.050(13) Uiso 1 d . .
H109 H 0.6068(20) 0.2722(17) 0.5890(15) 0.059 Uiso 1 calc R .
C110 C 0.5896(23) 0.3658(19) 0.5923(17) 0.041(14) Uiso 1 d D .
O111 O 0.6300(13) 0.4014(11) 0.5770(10) 0.018(7) Uiso 1 d . .
C112 C 0.5631(20) 0.3731(17) 0.6491(10) 0.084(16) Uiso 1 d GD .
C113 C 0.5199(17) 0.3341(13) 0.6740(16) 0.119(23) Uiso 1 d GD .
H113 H 0.4921(25) 0.3069(18) 0.6561(24) 0.143 Uiso 1 calc R .
C114 C 0.5184(19) 0.3360(16) 0.7258(16) 0.139(31) Uiso 1 d GD .
H114 H 0.4895(27) 0.3099(22) 0.7425(24) 0.167 Uiso 1 calc R .
C115 C 0.5601(24) 0.3767(21) 0.7526(9) 0.243(48) Uiso 1 d GD .
C116 C 0.6033(19) 0.4156(16) 0.7277(16) 0.157(34) Uiso 1 d GD .
H116 H 0.6311(27) 0.4429(21) 0.7457(24) 0.189 Uiso 1 calc R .
C117 C 0.6048(16) 0.4138(14) 0.6759(16) 0.107(21) Uiso 1 d GD .
H117 H 0.6337(23) 0.4398(18) 0.6593(24) 0.128 Uiso 1 calc R .
C118 C 0.5790(18) 0.3781(14) 0.8122(11) 0.050(11) Uiso 1 d D .
H11A H 0.5934(18) 0.4168(14) 0.8216(11) 0.060 Uiso 1 calc R .
H11B H 0.5344(18) 0.3690(14) 0.8291(11) 0.060 Uiso 1 calc R .
C119 C 0.6407(15) 0.3367(12) 0.8309(11) 0.048(10) Uiso 1 d D .
H11C H 0.6465(68) 0.3389(57) 0.8667(12) 0.063 Uiso 1 calc R .
H11D H 0.6863(28) 0.3472(50) 0.8166(53) 0.063 Uiso 1 calc R .
H11E H 0.6277(50) 0.2982(16) 0.8213(59) 0.063 Uiso 1 calc R .
C120 C 0.4709(15) 0.6835(14) 0.4038(14) 0.054(21) Uiso 1 d GD .
H120 H 0.5123(15) 0.6638(14) 0.3937(14) 0.065 Uiso 1 calc R .
C121 C 0.4377(19) 0.7248(15) 0.3727(10) 0.072(21) Uiso 1 d GD .
H121 H 0.4568(28) 0.7327(22) 0.3418(12) 0.087 Uiso 1 calc R .
C122 C 0.3758(18) 0.7544(12) 0.3876(12) 0.045(16) Uiso 1 d GD .
C123 C 0.3473(16) 0.7426(15) 0.4337(14) 0.084(23) Uiso 1 d GD .
H123 H 0.3059(20) 0.7624(21) 0.4438(20) 0.101 Uiso 1 calc R .
C124 C 0.3805(20) 0.7013(15) 0.4648(11) 0.086(24) Uiso 1 d GD .
H124 H 0.3614(28) 0.6935(22) 0.4957(13) 0.103 Uiso 1 calc R .
C125 C 0.4423(19) 0.6718(12) 0.4499(13) 0.023(14) Uiso 1 d GD .
C126 C 0.3441(18) 0.8024(13) 0.3548(13) 0.041(13) Uiso 1 d D .
H12A H 0.3842(18) 0.8233(13) 0.3404(13) 0.050 Uiso 1 calc R .
H12B H 0.3171(18) 0.8289(13) 0.3750(13) 0.050 Uiso 1 calc R .
C127 C 0.2895(22) 0.7776(20) 0.3106(15) 0.137(23) Uiso 1 d D .
H12C H 0.2666(136) 0.8089(20) 0.2924(76) 0.178 Uiso 1 calc R .
H12D H 0.2521(108) 0.7543(113) 0.3247(17) 0.178 Uiso 1 calc R .
H12E H 0.3174(38) 0.7548(116) 0.2884(69) 0.178 Uiso 1 calc R .
C128 C 0.4759(28) 0.6344(23) 0.4775(21) 0.058(19) Uiso 1 d D .
O129 O 0.5237(19) 0.5992(16) 0.4607(14) 0.042(12) Uiso 1 d . .
C130 C 0.4556(27) 0.6228(22) 0.5254(19) 0.049(17) Uiso 1 d . .
H130 H 0.4214(27) 0.6483(22) 0.5377(19) 0.059 Uiso 1 calc R .
C131 C 0.4760(25) 0.5826(21) 0.5558(19) 0.053(16) Uiso 1 d D .
O132 O 0.5365(21) 0.5487(17) 0.5526(16) 0.059(14) Uiso 1 d . .
C133 C 0.4601(14) 0.5787(13) 0.6114(9) 0.059(14) Uiso 1 d GD .
C134 C 0.4177(14) 0.6226(9) 0.6304(11) 0.061(12) Uiso 1 d GD .
H134 H 0.4125(21) 0.6572(11) 0.6132(15) 0.073 Uiso 1 calc R .
C135 C 0.3831(13) 0.6149(11) 0.6750(11) 0.102(17) Uiso 1 d GD .
H135 H 0.3548(19) 0.6443(14) 0.6877(16) 0.123 Uiso 1 calc R .
C136 C 0.3909(15) 0.5632(13) 0.7007(9) 0.059(12) Uiso 1 d GD .
C137 C 0.4333(16) 0.5193(10) 0.6817(11) 0.088(15) Uiso 1 d GD .
H137 H 0.4385(22) 0.4848(11) 0.6989(15) 0.105 Uiso 1 calc R .
C138 C 0.4678(14) 0.5271(10) 0.6371(11) 0.055(12) Uiso 1 d GD .
H138 H 0.4962(19) 0.4977(14) 0.6244(15) 0.066 Uiso 1 calc R .
C139 C 0.3646(36) 0.5447(47) 0.7531(20) 0.456(86) Uiso 1 d D .
H13A H 0.3397(36) 0.5079(47) 0.7509(20) 0.547 Uiso 1 calc R .
H13B H 0.3307(36) 0.5729(47) 0.7657(20) 0.547 Uiso 1 calc R .
C140 C 0.4387(51) 0.5406(47) 0.7894(21) 0.544(97) Uiso 1 d D .
H14A H 0.4641(465) 0.5768(215) 0.7896(468) 0.708 Uiso 1 calc R .
H14B H 0.4704(409) 0.5112(470) 0.7775(346) 0.708 Uiso 1 calc R .
H14C H 0.4254(89) 0.5314(679) 0.8227(132) 0.708 Uiso 1 calc R .
Mn1A Mn 0.2633(4) 1.0826(4) 0.4673(3) 0.033(3) Uani 1 d . .
Mn2A Mn 0.3315(4) 0.9557(4) 0.4853(4) 0.038(3) Uani 1 d . .
Mn3A Mn 0.2861(5) 1.0346(4) 0.5781(3) 0.035(3) Uani 1 d . .
Mn4A Mn 0.1248(4) 1.0503(4) 0.5304(3) 0.034(3) Uani 1 d . .
Mn5A Mn 0.1653(5) 0.9715(4) 0.4384(3) 0.038(3) Uani 1 d . .
Mn6A Mn 0.1922(5) 0.9247(4) 0.5495(4) 0.037(3) Uani 1 d . .
Cl7A Cl 0.3918(8) 1.0523(7) 0.5164(6) 0.043(5) Uani 1 d . .
Cl8A Cl 0.1231(8) 1.0803(7) 0.4338(5) 0.047(5) Uani 1 d . .
Cl9A Cl 0.2345(8) 0.8766(6) 0.4641(7) 0.044(5) Uani 1 d . .
Cl1A Cl 0.1631(8) 1.0023(7) 0.6172(6) 0.044(5) Uani 1 d . .
O11A O 0.2606(15) 1.0046(12) 0.4486(11) 0.022(9) Uiso 1 d . .
O12A O 0.2254(16) 1.0671(12) 0.5314(12) 0.026(9) Uiso 1 d . .
O13A O 0.2829(17) 0.9616(14) 0.5450(13) 0.025(10) Uiso 1 d . .
O14A O 0.1392(17) 0.9740(15) 0.5034(14) 0.036(11) Uiso 1 d . .
C155 C 0.2933(12) 1.0912(10) 0.2988(10) 0.035(10) Uiso 1 d GD .
H155 H 0.2596(12) 1.0674(10) 0.3137(10) 0.042 Uiso 1 calc R .
C156 C 0.3073(15) 1.0841(12) 0.2487(10) 0.081(20) Uiso 1 d GD .
H156 H 0.2830(21) 1.0555(15) 0.2301(14) 0.097 Uiso 1 calc R .
C157 C 0.3578(16) 1.1197(15) 0.2264(8) 0.073(18) Uiso 1 d GD .
C158 C 0.3942(14) 1.1624(13) 0.2543(11) 0.090(24) Uiso 1 d GD .
H158 H 0.4280(19) 1.1862(17) 0.2393(16) 0.108 Uiso 1 calc R .
C159 C 0.3802(14) 1.1695(10) 0.3044(11) 0.055(13) Uiso 1 d GD .
H159 H 0.4046(21) 1.1981(13) 0.3230(15) 0.066 Uiso 1 calc R .
C160 C 0.3298(14) 1.1339(11) 0.3267(7) 0.037(10) Uiso 1 d GD .
C161 C 0.3817(28) 1.1085(33) 0.1704(16) 0.290(49) Uiso 1 d D .
H16A H 0.3723(28) 1.1423(33) 0.1500(16) 0.348 Uiso 1 calc R 1
H16B H 0.3540(28) 1.0766(33) 0.1557(16) 0.348 Uiso 1 calc R 1
C162 C 0.4688(22) 1.0940(22) 0.1742(18) 0.180(26) Uiso 1 d D 1
H16C H 0.4759(26) 1.0548(62) 0.1842(162) 0.234 Uiso 1 calc R 1
H16D H 0.4933(45) 1.1189(133) 0.1984(121) 0.234 Uiso 1 calc R 1
H16E H 0.4891(53) 1.0998(181) 0.1422(45) 0.234 Uiso 1 calc R 1
C163 C 0.3132(24) 1.1430(20) 0.3783(18) 0.058(16) Uiso 1 d D .
O164 O 0.3079(16) 1.0889(14) 0.4010(13) 0.065(12) Uiso 1 d . .
C165 C 0.3551(20) 1.1805(16) 0.4073(14) 0.049(12) Uiso 1 d . .
H165 H 0.4033(20) 1.1924(16) 0.4023(14) 0.059 Uiso 1 calc R .
C166 C 0.3029(24) 1.2005(21) 0.4532(20) 0.065(17) Uiso 1 d D .
O167 O 0.2732(16) 1.1575(14) 0.4817(12) 0.040(11) Uiso 1 d . .
C168 C 0.3163(12) 1.2575(10) 0.4832(10) 0.081(15) Uiso 1 d GD .
C169 C 0.3244(13) 1.3091(14) 0.4580(7) 0.105(17) Uiso 1 d GD .
H169 H 0.3159(19) 1.3106(20) 0.4235(7) 0.126 Uiso 1 calc R .
C170 C 0.3453(13) 1.3583(10) 0.4843(11) 0.113(17) Uiso 1 d GD .
H170 H 0.3507(18) 1.3929(12) 0.4675(15) 0.136 Uiso 1 calc R .
C171 C 0.3580(12) 1.3560(8) 0.5359(11) 0.063(13) Uiso 1 d GD .
C172 C 0.3499(12) 1.3045(11) 0.5611(7) 0.064(14) Uiso 1 d GD .
H172 H 0.3584(18) 1.3029(16) 0.5955(7) 0.076 Uiso 1 calc R .
C173 C 0.3291(12) 1.2552(8) 0.5347(10) 0.032(10) Uiso 1 d GD .
H173 H 0.3236(17) 1.2207(10) 0.5516(13) 0.038 Uiso 1 calc R .
C174 C 0.3925(22) 1.4097(14) 0.5608(19) 0.063(21) Uiso 1 d D .
H17A H 0.3870(22) 1.4082(14) 0.5966(19) 0.076 Uiso 1 calc R .
H17B H 0.4449(22) 1.4115(14) 0.5548(19) 0.076 Uiso 1 calc R .
C175 C 0.3540(22) 1.4616(12) 0.5394(16) 0.094(17) Uiso 1 d D .
H17C H 0.3485(120) 1.4579(49) 0.5037(19) 0.122 Uiso 1 calc R .
H17D H 0.3827(73) 1.4952(16) 0.5478(78) 0.122 Uiso 1 calc R .
H17E H 0.3061(61) 1.4649(61) 0.5529(73) 0.122 Uiso 1 calc R .
C176 C 0.4397(12) 0.9898(10) 0.3374(9) 0.055(13) Uiso 1 d GD .
H176 H 0.4057(12) 1.0132(10) 0.3525(9) 0.066 Uiso 1 calc R .
C177 C 0.4657(13) 1.0048(8) 0.2913(9) 0.048(11) Uiso 1 d GD .
H177 H 0.4492(19) 1.0383(10) 0.2755(13) 0.058 Uiso 1 calc R .
C178 C 0.5165(14) 0.9697(11) 0.2687(7) 0.075(13) Uiso 1 d GD .
C179 C 0.5412(12) 0.9197(10) 0.2923(9) 0.053(11) Uiso 1 d GD .
H179 H 0.5752(16) 0.8962(14) 0.2772(12) 0.063 Uiso 1 calc R .
C180 C 0.5151(12) 0.9047(8) 0.3384(9) 0.047(11) Uiso 1 d GD .
H180 H 0.5317(17) 0.8712(9) 0.3542(12) 0.057 Uiso 1 calc R .
C181 C 0.4644(13) 0.9397(10) 0.3610(7) 0.028(10) Uiso 1 d GD .
C182 C 0.5509(21) 0.9733(22) 0.2173(13) 0.121(21) Uiso 1 d D .
H18A H 0.5542(21) 0.9356(22) 0.2024(13) 0.145 Uiso 1 calc R 2
H18B H 0.6000(21) 0.9901(22) 0.2204(13) 0.145 Uiso 1 calc R 2
C183 C 0.4957(21) 1.0135(18) 0.1845(13) 0.109(18) Uiso 1 d D 2
H18C H 0.5047(104) 1.0086(89) 0.1497(14) 0.142 Uiso 1 calc R 2
H18D H 0.5038(109) 1.0529(21) 0.1937(73) 0.142 Uiso 1 calc R 2
H18E H 0.4455(21) 1.0031(82) 0.1902(80) 0.142 Uiso 1 calc R 2
C184 C 0.4323(21) 0.9240(17) 0.4118(15) 0.022(12) Uiso 1 d D .
O185 O 0.3812(16) 0.9529(13) 0.4237(12) 0.023(9) Uiso 1 d . .
C186 C 0.4683(26) 0.8825(22) 0.4424(18) 0.047(17) Uiso 1 d . .
H186 H 0.5038(26) 0.8591(22) 0.4290(18) 0.056 Uiso 1 calc R .
C187 C 0.4519(22) 0.8755(18) 0.4934(16) 0.022(12) Uiso 1 d D .
O188 O 0.3994(17) 0.9053(14) 0.5140(13) 0.029(10) Uiso 1 d . .
C189 C 0.4839(20) 0.8249(12) 0.5295(13) 0.064(20) Uiso 1 d GD .
C190 C 0.5461(19) 0.7936(16) 0.5176(11) 0.070(21) Uiso 1 d GD .
H190 H 0.5687(27) 0.8007(23) 0.4878(13) 0.084 Uiso 1 calc R .
C191 C 0.5744(15) 0.7517(14) 0.5501(14) 0.057(18) Uiso 1 d GD .
H191 H 0.6159(19) 0.7308(20) 0.5421(20) 0.069 Uiso 1 calc R .
C192 C 0.5406(18) 0.7411(13) 0.5946(12) 0.059(19) Uiso 1 d GD .
C193 C 0.4784(18) 0.7723(16) 0.6066(11) 0.070(23) Uiso 1 d GD .
H193 H 0.4558(26) 0.7652(23) 0.6364(13) 0.084 Uiso 1 calc R .
C194 C 0.4501(15) 0.8142(14) 0.5740(15) 0.045(19) Uiso 1 d GD .
H194 H 0.4086(20) 0.8351(20) 0.5820(21) 0.054 Uiso 1 calc R .
C195 C 0.5715(21) 0.7031(20) 0.6377(17) 0.114(25) Uiso 1 d D .
H19A H 0.5642(21) 0.6627(20) 0.6303(17) 0.137 Uiso 1 calc R .
H19B H 0.5488(21) 0.7122(20) 0.6688(17) 0.137 Uiso 1 calc R .
C196 C 0.6573(16) 0.7194(16) 0.6402(14) 0.073(15) Uiso 1 d D .
H19C H 0.6801(31) 0.7060(87) 0.6711(40) 0.095 Uiso 1 calc R .
H19D H 0.6625(16) 0.7604(17) 0.6382(86) 0.095 Uiso 1 calc R .
H19E H 0.6808(31) 0.7018(82) 0.6128(51) 0.095 Uiso 1 calc R .
C197 C 0.2560(16) 1.2066(13) 0.6562(11) 0.042(17) Uiso 1 d GD .
H197 H 0.2234(16) 1.1906(13) 0.6322(11) 0.050 Uiso 1 calc R .
C198 C 0.2473(14) 1.2633(13) 0.6710(11) 0.042(15) Uiso 1 d GD .
H198 H 0.2089(19) 1.2853(17) 0.6568(16) 0.050 Uiso 1 calc R .
C199 C 0.2962(17) 1.2871(9) 0.7069(12) 0.048(14) Uiso 1 d GD .
C200 C 0.3537(15) 1.2543(13) 0.7281(10) 0.075(18) Uiso 1 d GD .
H200 H 0.3863(20) 1.2702(18) 0.7522(14) 0.090 Uiso 1 calc R .
C201 C 0.3623(14) 1.1976(12) 0.7134(12) 0.043(14) Uiso 1 d GD .
H201 H 0.4008(19) 1.1756(17) 0.7276(16) 0.051 Uiso 1 calc R .
C202 C 0.3135(18) 1.1737(10) 0.6774(12) 0.046(19) Uiso 1 d GD .
C203 C 0.2905(26) 1.3496(14) 0.7256(15) 0.104(21) Uiso 1 d D .
H20A H 0.3352(26) 1.3592(14) 0.7454(15) 0.125 Uiso 1 calc R .
H20B H 0.2491(26) 1.3527(14) 0.7470(15) 0.125 Uiso 1 calc R .
C204 C 0.2801(30) 1.3931(17) 0.6823(21) 0.176(33) Uiso 1 d D .
H20C H 0.2632(198) 1.4290(51) 0.6951(30) 0.229 Uiso 1 calc R .
H20D H 0.2443(161) 1.3786(74) 0.6579(70) 0.229 Uiso 1 calc R .
H20E H 0.3265(58) 1.3988(125) 0.6671(94) 0.229 Uiso 1 calc R .
C205 C 0.3273(27) 1.1162(23) 0.6594(21) 0.029(16) Uiso 1 d D .
O206 O 0.2920(18) 1.1040(15) 0.6148(14) 0.035(11) Uiso 1 d . .
C207 C 0.3716(28) 1.0814(24) 0.6832(25) 0.057(20) Uiso 1 d . .
H207 H 0.3890(28) 1.0939(24) 0.7146(25) 0.069 Uiso 1 calc R .
C208 C 0.3965(24) 1.0293(21) 0.6693(19) 0.051(17) Uiso 1 d D .
O209 O 0.3587(18) 0.9984(14) 0.6286(14) 0.045(12) Uiso 1 d . .
C210 C 0.4502(15) 0.9861(12) 0.6914(14) 0.030(12) Uiso 1 d GD .
C211 C 0.4689(19) 0.9896(14) 0.7423(13) 0.152(35) Uiso 1 d GD .
H211 H 0.4473(27) 1.0174(18) 0.7617(18) 0.182 Uiso 1 calc R .
C212 C 0.5199(20) 0.9514(17) 0.7642(10) 0.091(23) Uiso 1 d GD .
H212 H 0.5324(30) 0.9537(24) 0.7982(10) 0.109 Uiso 1 calc R .
C213 C 0.5522(15) 0.9097(13) 0.7352(14) 0.072(19) Uiso 1 d GD .
C214 C 0.5335(17) 0.9063(12) 0.6843(13) 0.071(20) Uiso 1 d GD .
H214 H 0.5551(25) 0.8784(16) 0.6649(18) 0.085 Uiso 1 calc R .
C215 C 0.4825(18) 0.9445(15) 0.6625(10) 0.101(24) Uiso 1 d GD .
H215 H 0.4700(27) 0.9422(22) 0.6284(10) 0.121 Uiso 1 calc R .
C216 C 0.6125(19) 0.8669(18) 0.7549(16) 0.081(17) Uiso 1 d D .
H21C H 0.6323(19) 0.8461(18) 0.7272(16) 0.097 Uiso 1 calc R .
H21D H 0.6528(19) 0.8876(18) 0.7720(16) 0.097 Uiso 1 calc R .
C217 C 0.5775(28) 0.8247(19) 0.7910(20) 0.203(32) Uiso 1 d D .
H21E H 0.5325(133) 0.8408(86) 0.8024(132) 0.264 Uiso 1 calc R .
H21F H 0.6113(104) 0.8179(150) 0.8191(85) 0.264 Uiso 1 calc R .
H21G H 0.5668(229) 0.7892(70) 0.7741(53) 0.264 Uiso 1 calc R .
C218 C 0.1100(15) 1.2444(13) 0.5488(14) 0.077(23) Uiso 1 d GD .
H218 H 0.1518(15) 1.2224(13) 0.5435(14) 0.093 Uiso 1 calc R .
C219 C 0.1167(14) 1.3034(14) 0.5558(14) 0.093(24) Uiso 1 d GD .
H219 H 0.1629(16) 1.3208(19) 0.5552(20) 0.112 Uiso 1 calc R .
C220 C 0.0543(19) 1.3363(9) 0.5637(12) 0.048(16) Uiso 1 d GD .
C221 C -0.0148(15) 1.3103(12) 0.5645(12) 0.045(15) Uiso 1 d GD .
H221 H -0.0566(19) 1.3323(17) 0.5698(18) 0.053 Uiso 1 calc R .
C222 C -0.0215(14) 1.2514(13) 0.5575(12) 0.068(21) Uiso 1 d GD .
H222 H -0.0677(16) 1.2340(18) 0.5580(18) 0.081 Uiso 1 calc R .
C223 C 0.0410(18) 1.2184(9) 0.5496(12) 0.020(13) Uiso 1 d GD .
C224 C 0.0646(23) 1.4009(12) 0.5730(13) 0.051(14) Uiso 1 d D .
H22D H 0.0311(23) 1.4225(12) 0.5508(13) 0.061 Uiso 1 calc R .
H22E H 0.1149(23) 1.4121(12) 0.5666(13) 0.061 Uiso 1 calc R .
C225 C 0.0483(27) 1.4139(20) 0.6282(15) 0.120(24) Uiso 1 d D .
H22F H 0.0275(138) 1.4516(47) 0.6305(22) 0.156 Uiso 1 calc R .
H22G H 0.0935(38) 1.4120(118) 0.6485(22) 0.156 Uiso 1 calc R .
H22H H 0.0140(121) 1.3861(70) 0.6397(34) 0.156 Uiso 1 calc R .
C226 C 0.0387(26) 1.1619(20) 0.5430(19) 0.049(17) Uiso 1 d D .
O227 O 0.1035(20) 1.1257(17) 0.5490(16) 0.056(14) Uiso 1 d . .
C228 C -0.0284(33) 1.1242(26) 0.5385(24) 0.054(21) Uiso 1 d . .
H228 H -0.0731(33) 1.1440(26) 0.5368(24) 0.065 Uiso 1 calc R .
C229 C -0.0348(24) 1.0706(20) 0.5366(17) 0.029(14) Uiso 1 d D .
O230 O 0.0242(18) 1.0291(14) 0.5357(14) 0.049(12) Uiso 1 d . .
C231 C -0.1074(13) 1.0372(13) 0.5334(12) 0.034(15) Uiso 1 d GD .
C232 C -0.1729(18) 1.0669(10) 0.5228(13) 0.063(18) Uiso 1 d GD .
H232 H -0.1715(26) 1.1056(11) 0.5142(18) 0.076 Uiso 1 calc R .
C233 C -0.2405(13) 1.0389(13) 0.5250(13) 0.063(17) Uiso 1 d GD .
H233 H -0.2843(17) 1.0588(18) 0.5179(18) 0.075 Uiso 1 calc R .
C234 C -0.2426(12) 0.9812(13) 0.5379(13) 0.080(19) Uiso 1 d GD .
C235 C -0.1771(17) 0.9514(10) 0.5485(12) 0.047(16) Uiso 1 d GD .
H235 H -0.1785(24) 0.9128(11) 0.5571(18) 0.057 Uiso 1 calc R .
C236 C -0.1095(13) 0.9794(13) 0.5463(12) 0.035(14) Uiso 1 d GD .
H236 H -0.0657(16) 0.9595(18) 0.5534(17) 0.042 Uiso 1 calc R .
C237 C -0.3255(20) 0.9568(22) 0.5403(19) 0.139(27) Uiso 1 d D .
H23A H -0.3603(20) 0.9881(22) 0.5436(19) 0.167 Uiso 1 calc R .
H23B H -0.3393(20) 0.9354(22) 0.5102(19) 0.167 Uiso 1 calc R .
C238 C -0.3251(31) 0.9168(26) 0.5872(21) 0.274(41) Uiso 1 d D .
H23C H -0.3742(71) 0.9144(210) 0.5990(138) 0.356 Uiso 1 calc R .
H23D H -0.2923(258) 0.9323(137) 0.6131(82) 0.356 Uiso 1 calc R .
H23E H -0.3086(321) 0.8792(71) 0.5783(57) 0.356 Uiso 1 calc R .
C239 C 0.2698(19) 0.9257(14) 0.2896(11) 0.074(21) Uiso 1 d GD .
H239 H 0.2933(19) 0.9219(14) 0.3211(11) 0.088 Uiso 1 calc R .
C240 C 0.3098(12) 0.9189(13) 0.2471(16) 0.081(23) Uiso 1 d GD .
H240 H 0.3601(13) 0.9106(19) 0.2501(22) 0.097 Uiso 1 calc R .
C241 C 0.2747(18) 0.9244(14) 0.2000(12) 0.055(19) Uiso 1 d GD .
C242 C 0.1995(18) 0.9368(12) 0.1955(9) 0.108(21) Uiso 1 d GD .
H242 H 0.1760(26) 0.9405(18) 0.1640(10) 0.130 Uiso 1 calc R .
C243 C 0.1595(12) 0.9436(11) 0.2380(12) 0.036(11) Uiso 1 d GD .
H243 H 0.1092(13) 0.9519(16) 0.2349(18) 0.043 Uiso 1 calc R .
C244 C 0.1946(18) 0.9380(13) 0.2851(10) 0.048(19) Uiso 1 d GD .
C245 C 0.3409(24) 0.9154(19) 0.1626(19) 0.144(27) Uiso 1 d D .
H24A H 0.3320(24) 0.9368(19) 0.1319(19) 0.172 Uiso 1 calc R .
H24B H 0.3882(24) 0.9266(19) 0.1782(19) 0.172 Uiso 1 calc R .
C246 C 0.3374(28) 0.8502(18) 0.1533(20) 0.188(28) Uiso 1 d D .
H24C H 0.3258(243) 0.8309(24) 0.1835(49) 0.244 Uiso 1 calc R .
H24D H 0.3845(85) 0.8370(36) 0.1428(165) 0.244 Uiso 1 calc R .
H24E H 0.2999(180) 0.8420(26) 0.1277(121) 0.244 Uiso 1 calc R .
C247 C 0.1504(27) 0.9364(21) 0.3354(20) 0.041(17) Uiso 1 d D .
O248 O 0.1868(15) 0.9709(12) 0.3679(11) 0.038(9) Uiso 1 d . .
C249 C 0.0802(19) 0.9172(15) 0.3365(15) 0.026(11) Uiso 1 d . .
H249 H 0.0569(19) 0.8982(15) 0.3096(15) 0.031 Uiso 1 calc R .
C250 C 0.0474(20) 0.9267(16) 0.3773(15) 0.021(11) Uiso 1 d D .
O251 O 0.0669(16) 0.9481(14) 0.4221(12) 0.031(10) Uiso 1 d . .
C252 C -0.0396(10) 0.9170(14) 0.3765(12) 0.069(21) Uiso 1 d GD .
C253 C -0.0752(15) 0.8895(14) 0.3360(10) 0.045(17) Uiso 1 d GD .
H253 H -0.0479(21) 0.8759(20) 0.3100(13) 0.054 Uiso 1 calc R .
C254 C -0.1516(16) 0.8826(13) 0.3344(9) 0.056(18) Uiso 1 d GD .
H254 H -0.1754(22) 0.8642(18) 0.3073(12) 0.067 Uiso 1 calc R .
C255 C -0.1923(10) 0.9030(12) 0.3732(11) 0.036(14) Uiso 1 d GD .
C256 C -0.1567(13) 0.9305(12) 0.4137(9) 0.030(13) Uiso 1 d GD .
H256 H -0.1840(19) 0.9442(17) 0.4397(12) 0.036 Uiso 1 calc R .
C257 C -0.0804(14) 0.9375(12) 0.4154(10) 0.019(13) Uiso 1 d GD .
H257 H -0.0565(20) 0.9558(16) 0.4425(12) 0.023 Uiso 1 calc R .
C258 C -0.2780(14) 0.8968(13) 0.3728(14) 0.029(11) Uiso 1 d D .
H25A H -0.2929(14) 0.8777(13) 0.4028(14) 0.035 Uiso 1 calc R .
H25B H -0.2963(14) 0.8749(13) 0.3439(14) 0.035 Uiso 1 calc R .
C259 C -0.3083(20) 0.9596(15) 0.3703(19) 0.152(22) Uiso 1 d D .
H25C H -0.3049(183) 0.9743(56) 0.3370(38) 0.198 Uiso 1 calc R .
H25D H -0.2796(127) 0.9833(37) 0.3933(99) 0.198 Uiso 1 calc R .
H25E H -0.3591(61) 0.9599(26) 0.3791(130) 0.198 Uiso 1 calc R .
C260 C 0.3169(18) 0.8302(10) 0.6783(12) 0.062(15) Uiso 1 d GD .
H260 H 0.3273(18) 0.8669(10) 0.6668(12) 0.074 Uiso 1 calc R .
C261 C 0.3611(13) 0.8059(12) 0.7166(11) 0.071(15) Uiso 1 d GD .
H261 H 0.4011(17) 0.8263(16) 0.7308(16) 0.085 Uiso 1 calc R .
C262 C 0.3456(13) 0.7512(12) 0.7338(10) 0.045(11) Uiso 1 d GD .
C263 C 0.2858(15) 0.7207(10) 0.7126(12) 0.077(15) Uiso 1 d GD .
H263 H 0.2754(22) 0.6841(11) 0.7241(16) 0.092 Uiso 1 calc R .
C264 C 0.2416(13) 0.7450(13) 0.6743(12) 0.069(15) Uiso 1 d GD .
H264 H 0.2016(17) 0.7246(18) 0.6602(16) 0.083 Uiso 1 calc R .
C265 C 0.2572(16) 0.7998(14) 0.6572(10) 0.066(17) Uiso 1 d GD .
C266 C 0.3952(25) 0.7322(31) 0.7802(18) 0.209(36) Uiso 1 d D .
H26A H 0.3793(25) 0.6951(31) 0.7920(18) 0.251 Uiso 1 calc R .
H26B H 0.3916(25) 0.7598(31) 0.8070(18) 0.251 Uiso 1 calc R .
C267 C 0.4783(19) 0.7286(23) 0.7633(21) 0.196(27) Uiso 1 d D .
H26C H 0.4962(86) 0.7666(29) 0.7570(163) 0.255 Uiso 1 calc R .
H26D H 0.4799(41) 0.7060(165) 0.7334(96) 0.255 Uiso 1 calc R .
H26E H 0.5089(51) 0.7111(173) 0.7893(72) 0.255 Uiso 1 calc R .
C268 C 0.1973(26) 0.8312(21) 0.6197(19) 0.050(17) Uiso 1 d D .
O269 O 0.2353(18) 0.8680(14) 0.5949(14) 0.041(11) Uiso 1 d . .
C270 C 0.1407(28) 0.8093(25) 0.6113(22) 0.041(19) Uiso 1 d . .
H270 H 0.1278(28) 0.7755(25) 0.6270(22) 0.049 Uiso 1 calc R .
C271 C 0.0958(25) 0.8346(21) 0.5786(19) 0.033(15) Uiso 1 d D .
O272 O 0.1026(18) 0.8814(15) 0.5525(14) 0.036(11) Uiso 1 d . .
C273 C 0.0086(12) 0.8132(13) 0.5628(12) 0.026(12) Uiso 1 d GD .
C274 C -0.0240(14) 0.7696(12) 0.5894(10) 0.060(15) Uiso 1 d GD .
H274 H 0.0008(20) 0.7541(18) 0.6175(12) 0.072 Uiso 1 calc R .
C275 C -0.0935(15) 0.7490(11) 0.5739(10) 0.044(12) Uiso 1 d GD .
H275 H -0.1153(21) 0.7198(15) 0.5917(14) 0.053 Uiso 1 calc R .
C276 C -0.1305(12) 0.7721(13) 0.5318(11) 0.054(14) Uiso 1 d GD .
C277 C -0.0979(16) 0.8158(13) 0.5052(9) 0.060(16) Uiso 1 d GD .
H277 H -0.1226(23) 0.8312(19) 0.4771(12) 0.072 Uiso 1 calc R .
C278 C -0.0283(17) 0.8363(12) 0.5207(11) 0.069(20) Uiso 1 d GD .
H278 H -0.0065(23) 0.8655(16) 0.5029(15) 0.083 Uiso 1 calc R .
C279 C -0.2096(19) 0.7478(19) 0.5213(17) 0.096(21) Uiso 1 d D .
H27A H -0.2392(19) 0.7534(19) 0.5500(17) 0.115 Uiso 1 calc R .
H27B H -0.2074(19) 0.7070(19) 0.5141(17) 0.115 Uiso 1 calc R .
C280 C -0.2452(22) 0.7819(21) 0.4737(16) 0.120(23) Uiso 1 d D .
H28A H -0.2570(164) 0.8204(47) 0.4834(31) 0.155 Uiso 1 calc R .
H28B H -0.2894(101) 0.7628(81) 0.4615(77) 0.155 Uiso 1 calc R .
H28C H -0.2103(72) 0.7831(121) 0.4479(47) 0.155 Uiso 1 calc R .
N287 N 0.6984(23) 0.9172(18) 0.2437(18) 0.139(19) Uiso 1 d . .
C288 C 0.7214(26) 0.9544(23) 0.2385(20) 0.110(19) Uiso 1 d . .
C289 C 0.7585(21) 1.0201(18) 0.2362(17) 0.124(18) Uiso 1 d . .
H28J H 0.7612(142) 1.0318(51) 0.2020(17) 0.161 Uiso 1 calc R .
H28K H 0.8074(67) 1.0196(33) 0.2519(95) 0.161 Uiso 1 calc R .
H28L H 0.7283(90) 1.0467(29) 0.2534(92) 0.161 Uiso 1 calc R .
N281 N 0.0429(25) 0.8006(20) 0.2658(18) 0.097(17) Uiso 1 d . .
C282 C 0.0870(27) 0.7988(22) 0.2360(18) 0.064(16) Uiso 1 d . .
C283 C 0.1514(21) 0.7792(19) 0.2138(16) 0.055(14) Uiso 1 d . .
H28D H 0.1861(50) 0.8102(29) 0.2120(69) 0.071 Uiso 1 calc R .
H28E H 0.1386(27) 0.7654(80) 0.1807(32) 0.071 Uiso 1 calc R .
H28F H 0.1732(63) 0.7486(61) 0.2335(43) 0.071 Uiso 1 calc R .
N284 N 0.8848(27) 0.6817(20) 0.7235(20) 0.114(21) Uiso 1 d . .
C285 C 0.8362(42) 0.7131(32) 0.7254(31) 0.147(34) Uiso 1 d . .
C286 C 0.7748(45) 0.7345(37) 0.7653(34) 0.287(54) Uiso 1 d . .
H28G H 0.7303(137) 0.7463(263) 0.7471(36) 0.373 Uiso 1 calc R .
H28H H 0.7947(149) 0.7662(186) 0.7845(173) 0.373 Uiso 1 calc R .
H28I H 0.7639(273) 0.7035(93) 0.7872(159) 0.373 Uiso 1 calc R .
N290 N 0.2055(19) 0.8233(16) 0.0764(14) 0.102(13) Uiso 1 d . .
C291 C 0.2396(24) 0.7818(21) 0.0674(17) 0.094(16) Uiso 1 d . .
C292 C 0.2724(18) 0.7313(15) 0.0613(14) 0.070(13) Uiso 1 d . .
H29A H 0.3033(97) 0.7333(32) 0.0332(52) 0.091 Uiso 1 calc R .
H29B H 0.2355(18) 0.7022(22) 0.0554(84) 0.091 Uiso 1 calc R .
H29C H 0.3022(99) 0.7219(47) 0.0909(34) 0.091 Uiso 1 calc R .
N293 N 0.3826(31) 0.3813(26) 0.3588(24) 0.163(25) Uiso 1 d . .
C294 C 0.4203(26) 0.3371(22) 0.3595(18) 0.062(14) Uiso 1 d . .
C295 C 0.4823(21) 0.3126(17) 0.3902(16) 0.082(14) Uiso 1 d . .
N296 N 0.4912(25) 0.1888(20) 0.6239(19) 0.134(21) Uiso 1 d . .
C297 C 0.5364(27) 0.1508(24) 0.6344(20) 0.094(19) Uiso 1 d . .
C298 C 0.5424(31) 0.0894(26) 0.6051(24) 0.150(28) Uiso 1 d . .

loop_
_atom_type_symbol
_atom_type_description
_atom_type_scat_dispersion_real
_atom_type_scat_dispersion_imag
_atom_type_scat_source
C C 0.0033 0.0016 'International Tables Vol C Tables 4.2.6.8 and 6.1.1.4'
H H 0.0000 0.0000 'International Tables Vol C Tables 4.2.6.8 and 6.1.1.4'
N N 0.0061 0.0033 'International Tables Vol C Tables 4.2.6.8 and 6.1.1.4'
O O 0.0106 0.0060 'International Tables Vol C Tables 4.2.6.8 and 6.1.1.4'
Cl Cl 0.1484 0.1585 'International Tables Vol C Tables 4.2.6.8 and 6.1.1.4'
Mn Mn 0.3368 0.7283 'International Tables Vol C Tables 4.2.6.8 and 6.1.1.4'

loop_
_geom_angle_atom_site_label_1
_geom_angle_atom_site_label_2
_geom_angle_atom_site_label_3
_geom_angle
_geom_angle_site_symmetry_1
_geom_angle_site_symmetry_3
_geom_angle_publ_flag
O12 Mn1 O11 94.4(15) . . ?
O12 Mn1 O27 91.4(13) . . ?
O11 Mn1 O27 174.1(14) . . ?
O12 Mn1 O24 173.5(16) . . ?
O11 Mn1 O24 87.7(15) . . ?
O27 Mn1 O24 86.4(13) . . ?
O12 Mn1 Cl8 85.0(12) . . ?
O11 Mn1 Cl8 82.7(12) . . ?
O27 Mn1 Cl8 96.6(10) . . ?
O24 Mn1 Cl8 89.1(12) . . ?
O12 Mn1 Cl7 82.9(12) . . ?
O11 Mn1 Cl7 84.8(12) . . ?
O27 Mn1 Cl7 97.2(10) . . ?
O24 Mn1 Cl7 103.5(12) . . ?
Cl8 Mn1 Cl7 161.8(6) . . ?
O12 Mn1 Mn4 32.2(11) . . ?
O11 Mn1 Mn4 83.7(12) . . ?
O27 Mn1 Mn4 100.7(9) . . ?
O24 Mn1 Mn4 142.5(12) . . ?
Cl8 Mn1 Mn4 53.6(4) . . ?
Cl7 Mn1 Mn4 112.0(5) . . ?
O12 Mn1 Mn5 81.8(11) . . ?
O11 Mn1 Mn5 31.4(12) . . ?
O27 Mn1 Mn5 149.3(10) . . ?
O24 Mn1 Mn5 97.0(11) . . ?
Cl8 Mn1 Mn5 53.1(4) . . ?
Cl7 Mn1 Mn5 111.5(5) . . ?
Mn4 Mn1 Mn5 59.2(3) . . ?
O12 Mn1 Mn3 31.2(11) . . ?
O11 Mn1 Mn3 84.8(10) . . ?
O27 Mn1 Mn3 100.9(9) . . ?
O24 Mn1 Mn3 155.3(12) . . ?
Cl8 Mn1 Mn3 113.1(5) . . ?
Cl7 Mn1 Mn3 52.5(4) . . ?
Mn4 Mn1 Mn3 59.8(3) . . ?
Mn5 Mn1 Mn3 88.7(3) . . ?
O48 Mn2 O13 91.6(15) . . ?
O48 Mn2 O45 88.2(17) . . ?
O13 Mn2 O45 175.0(18) . . ?
O48 Mn2 O11 174.3(15) . . ?
O13 Mn2 O11 93.2(15) . . ?
O45 Mn2 O11 87.3(16) . . ?
O48 Mn2 Cl7 101.3(12) . . ?
O13 Mn2 Cl7 83.7(12) . . ?
O45 Mn2 Cl7 91.5(13) . . ?
O11 Mn2 Cl7 82.3(11) . . ?
O48 Mn2 Cl9 94.2(11) . . ?
O13 Mn2 Cl9 83.6(12) . . ?
O45 Mn2 Cl9 101.4(14) . . ?
O11 Mn2 Cl9 83.3(11) . . ?
Cl7 Mn2 Cl9 160.1(6) . . ?
O48 Mn2 Mn3 102.2(11) . . ?
O13 Mn2 Mn3 31.3(11) . . ?
O45 Mn2 Mn3 144.1(13) . . ?
O11 Mn2 Mn3 83.5(10) . . ?
Cl7 Mn2 Mn3 52.9(4) . . ?
Cl9 Mn2 Mn3 111.8(5) . . ?
O48 Mn2 Mn6 98.9(11) . . ?
O13 Mn2 Mn6 31.5(11) . . ?
O45 Mn2 Mn6 153.4(14) . . ?
O11 Mn2 Mn6 83.6(11) . . ?
Cl7 Mn2 Mn6 111.9(5) . . ?
Cl9 Mn2 Mn6 52.7(4) . . ?
Mn3 Mn2 Mn6 59.4(3) . . ?
O48 Mn2 Mn5 145.8(11) . . ?
O13 Mn2 Mn5 81.2(12) . . ?
O45 Mn2 Mn5 101.7(14) . . ?
O11 Mn2 Mn5 32.6(10) . . ?
Cl7 Mn2 Mn5 110.9(5) . . ?
Cl9 Mn2 Mn5 52.0(4) . . ?
Mn3 Mn2 Mn5 88.8(3) . . ?
Mn6 Mn2 Mn5 59.0(3) . . ?
O13 Mn3 O66 177.0(16) . . ?
O13 Mn3 O69 86.7(14) . . ?
O66 Mn3 O69 91.3(15) . . ?
O13 Mn3 O12 92.3(15) . . ?
O66 Mn3 O12 89.9(15) . . ?
O69 Mn3 O12 173.2(15) . . ?
O13 Mn3 Cl10 83.7(12) . . ?
O66 Mn3 Cl10 94.4(12) . . ?
O69 Mn3 Cl10 101.0(11) . . ?
O12 Mn3 Cl10 85.6(12) . . ?
O13 Mn3 Cl7 83.6(12) . . ?
O66 Mn3 Cl7 98.7(12) . . ?
O69 Mn3 Cl7 92.0(11) . . ?
O12 Mn3 Cl7 81.2(11) . . ?
Cl10 Mn3 Cl7 161.3(6) . . ?
O13 Mn3 Mn6 32.5(12) . . ?
O66 Mn3 Mn6 146.1(12) . . ?
O69 Mn3 Mn6 99.3(10) . . ?
O12 Mn3 Mn6 83.4(11) . . ?
Cl10 Mn3 Mn6 52.0(4) . . ?
Cl7 Mn3 Mn6 112.9(5) . . ?
O13 Mn3 Mn2 31.5(11) . . ?
O66 Mn3 Mn2 151.1(12) . . ?
O69 Mn3 Mn2 93.6(10) . . ?
O12 Mn3 Mn2 82.2(10) . . ?
Cl10 Mn3 Mn2 112.5(5) . . ?
Cl7 Mn3 Mn2 52.7(4) . . ?
Mn6 Mn3 Mn2 60.7(3) . . ?
O13 Mn3 Mn4 82.8(12) . . ?
O66 Mn3 Mn4 98.0(12) . . ?
O69 Mn3 Mn4 152.6(11) . . ?
O12 Mn3 Mn4 33.5(11) . . ?
Cl10 Mn3 Mn4 52.7(4) . . ?
Cl7 Mn3 Mn4 111.9(5) . . ?
Mn6 Mn3 Mn4 59.8(3) . . ?
Mn2 Mn3 Mn4 90.6(3) . . ?
O13 Mn3 Mn1 83.0(11) . . ?
O66 Mn3 Mn1 100.0(11) . . ?
O69 Mn3 Mn1 143.7(11) . . ?
O12 Mn3 Mn1 29.5(10) . . ?
Cl10 Mn3 Mn1 112.2(5) . . ?
Cl7 Mn3 Mn1 52.5(4) . . ?
Mn6 Mn3 Mn1 90.4(3) . . ?
Mn2 Mn3 Mn1 61.0(3) . . ?
Mn4 Mn3 Mn1 59.7(3) . . ?
O14 Mn4 O90 91.7(13) . . ?
O14 Mn4 O12 88.3(14) . . ?
O90 Mn4 O12 173.6(14) . . ?
O14 Mn4 O87 179.6(15) . . ?
O90 Mn4 O87 88.6(13) . . ?
O12 Mn4 O87 91.4(14) . . ?
O14 Mn4 Cl10 80.7(10) . . ?
O90 Mn4 Cl10 88.2(9) . . ?
O12 Mn4 Cl10 85.4(11) . . ?
O87 Mn4 Cl10 99.0(11) . . ?
O14 Mn4 Cl8 85.9(10) . . ?
O90 Mn4 Cl8 104.3(10) . . ?
O12 Mn4 Cl8 82.1(11) . . ?
O87 Mn4 Cl8 94.3(10) . . ?
Cl10 Mn4 Cl8 161.9(6) . . ?
O14 Mn4 Mn5 32.6(10) . . ?
O90 Mn4 Mn5 101.8(9) . . ?
O12 Mn4 Mn5 81.6(10) . . ?
O87 Mn4 Mn5 147.6(11) . . ?
Cl10 Mn4 Mn5 111.8(5) . . ?
Cl8 Mn4 Mn5 53.4(4) . . ?
O14 Mn4 Mn6 29.0(10) . . ?
O90 Mn4 Mn6 93.7(9) . . ?
O12 Mn4 Mn6 83.2(10) . . ?
O87 Mn4 Mn6 150.8(11) . . ?
Cl10 Mn4 Mn6 52.0(4) . . ?
Cl8 Mn4 Mn6 113.2(5) . . ?
Mn5 Mn4 Mn6 60.1(3) . . ?
O14 Mn4 Mn1 80.9(10) . . ?
O90 Mn4 Mn1 155.9(9) . . ?
O12 Mn4 Mn1 30.3(10) . . ?
O87 Mn4 Mn1 99.0(11) . . ?
Cl10 Mn4 Mn1 112.9(5) . . ?
Cl8 Mn4 Mn1 52.5(4) . . ?
Mn5 Mn4 Mn1 60.4(3) . . ?
Mn6 Mn4 Mn1 90.8(3) . . ?
O14 Mn4 Mn3 78.0(10) . . ?
O90 Mn4 Mn3 140.5(9) . . ?
O12 Mn4 Mn3 33.4(10) . . ?
O87 Mn4 Mn3 101.6(11) . . ?
Cl10 Mn4 Mn3 52.7(4) . . ?
Cl8 Mn4 Mn3 112.7(5) . . ?
Mn5 Mn4 Mn3 89.8(3) . . ?
Mn6 Mn4 Mn3 59.7(3) . . ?
Mn1 Mn4 Mn3 60.5(3) . . ?
O11 Mn5 O14 92.1(14) . . ?
O11 Mn5 O111 169.7(14) . . ?
O14 Mn5 O111 94.3(13) . . ?
O11 Mn5 O108 89.5(14) . . ?
O14 Mn5 O108 170.7(14) . . ?
O111 Mn5 O108 85.5(13) . . ?
O11 Mn5 Cl9 86.6(11) . . ?
O14 Mn5 Cl9 83.0(11) . . ?
O111 Mn5 Cl9 102.2(9) . . ?
O108 Mn5 Cl9 88.0(10) . . ?
O11 Mn5 Cl8 82.0(11) . . ?
O14 Mn5 Cl8 85.9(10) . . ?
O111 Mn5 Cl8 90.4(9) . . ?
O108 Mn5 Cl8 103.4(10) . . ?
Cl9 Mn5 Cl8 163.7(6) . . ?
O11 Mn5 Mn4 84.7(11) . . ?
O14 Mn5 Mn4 32.0(9) . . ?
O111 Mn5 Mn4 96.5(8) . . ?
O108 Mn5 Mn4 157.2(10) . . ?
Cl9 Mn5 Mn4 113.5(5) . . ?
Cl8 Mn5 Mn4 54.0(4) . . ?
O11 Mn5 Mn6 86.9(11) . . ?
O14 Mn5 Mn6 29.7(9) . . ?
O111 Mn5 Mn6 102.6(9) . . ?
O108 Mn5 Mn6 141.5(10) . . ?
Cl9 Mn5 Mn6 53.5(4) . . ?
Cl8 Mn5 Mn6 114.0(5) . . ?
Mn4 Mn5 Mn6 60.3(3) . . ?
O11 Mn5 Mn1 31.1(10) . . ?
O14 Mn5 Mn1 80.5(10) . . ?
O111 Mn5 Mn1 142.8(8) . . ?
O108 Mn5 Mn1 105.2(10) . . ?
Cl9 Mn5 Mn1 113.5(5) . . ?
Cl8 Mn5 Mn1 52.6(4) . . ?
Mn4 Mn5 Mn1 60.4(3) . . ?
Mn6 Mn5 Mn1 90.9(4) . . ?
O11 Mn5 Mn2 35.2(10) . . ?
O14 Mn5 Mn2 79.2(10) . . ?
O111 Mn5 Mn2 154.5(9) . . ?
O108 Mn5 Mn2 97.1(10) . . ?
Cl9 Mn5 Mn2 52.8(4) . . ?
Cl8 Mn5 Mn2 113.3(5) . . ?
Mn4 Mn5 Mn2 90.8(4) . . ?
Mn6 Mn5 Mn2 60.4(3) . . ?
Mn1 Mn5 Mn2 60.9(3) . . ?
O14 Mn6 O13 89.0(15) . . ?
O14 Mn6 O132 93.6(16) . . ?
O13 Mn6 O132 175.3(16) . . ?
O14 Mn6 O129 174.6(15) . . ?
O13 Mn6 O129 89.4(16) . . ?
O132 Mn6 O129 88.4(16) . . ?
O14 Mn6 Cl10 83.1(10) . . ?
O13 Mn6 Cl10 84.5(11) . . ?
O132 Mn6 Cl10 99.6(12) . . ?
O129 Mn6 Cl10 91.7(11) . . ?
O14 Mn6 Cl9 83.8(11) . . ?
O13 Mn6 Cl9 83.3(11) . . ?
O132 Mn6 Cl9 93.1(13) . . ?
O129 Mn6 Cl9 101.1(11) . . ?
Cl10 Mn6 Cl9 162.2(6) . . ?
O14 Mn6 Mn5 31.3(10) . . ?
O13 Mn6 Mn5 82.5(11) . . ?
O132 Mn6 Mn5 97.7(13) . . ?
O129 Mn6 Mn5 153.3(11) . . ?
Cl10 Mn6 Mn5 112.7(5) . . ?
Cl9 Mn6 Mn5 52.7(4) . . ?
O14 Mn6 Mn3 79.5(10) . . ?
O13 Mn6 Mn3 32.0(10) . . ?
O132 Mn6 Mn3 152.5(12) . . ?
O129 Mn6 Mn3 96.5(11) . . ?
Cl10 Mn6 Mn3 53.3(4) . . ?
Cl9 Mn6 Mn3 112.3(5) . . ?
Mn5 Mn6 Mn3 90.0(4) . . ?
O14 Mn6 Mn4 30.0(10) . . ?
O13 Mn6 Mn4 83.2(10) . . ?
O132 Mn6 Mn4 101.0(12) . . ?
O129 Mn6 Mn4 144.7(11) . . ?
Cl10 Mn6 Mn4 53.3(4) . . ?
Cl9 Mn6 Mn4 112.1(5) . . ?
Mn5 Mn6 Mn4 59.7(3) . . ?
Mn3 Mn6 Mn4 60.5(3) . . ?
O14 Mn6 Mn2 80.5(11) . . ?
O13 Mn6 Mn2 31.2(11) . . ?
O132 Mn6 Mn2 145.6(13) . . ?
O129 Mn6 Mn2 100.6(12) . . ?
Cl10 Mn6 Mn2 113.0(5) . . ?
Cl9 Mn6 Mn2 52.8(4) . . ?
Mn5 Mn6 Mn2 60.7(3) . . ?
Mn3 Mn6 Mn2 59.9(3) . . ?
Mn4 Mn6 Mn2 90.6(3) . . ?
Mn2 Cl7 Mn3 74.4(5) . . ?
Mn2 Cl7 Mn1 76.1(5) . . ?
Mn3 Cl7 Mn1 75.1(5) . . ?
Mn1 Cl8 Mn5 74.2(5) . . ?
Mn1 Cl8 Mn4 73.9(5) . . ?
Mn5 Cl8 Mn4 72.6(5) . . ?
Mn5 Cl9 Mn6 73.8(5) . . ?
Mn5 Cl9 Mn2 75.2(5) . . ?
Mn6 Cl9 Mn2 74.5(5) . . ?
Mn6 Cl10 Mn3 74.7(5) . . ?
Mn6 Cl10 Mn4 74.7(5) . . ?
Mn3 Cl10 Mn4 74.6(5) . . ?
Mn1 O11 Mn5 117.5(19) . . ?
Mn1 O11 Mn2 114.3(18) . . ?
Mn5 O11 Mn2 112.1(16) . . ?
Mn1 O12 Mn3 119.3(19) . . ?
Mn1 O12 Mn4 117.5(18) . . ?
Mn3 O12 Mn4 113.1(17) . . ?
Mn3 O13 Mn2 117.2(19) . . ?
Mn3 O13 Mn6 115.5(19) . . ?
Mn2 O13 Mn6 117.3(19) . . ?
Mn6 O14 Mn4 121.1(17) . . ?
Mn6 O14 Mn5 119.1(17) . . ?
Mn4 O14 Mn5 115.4(16) . . ?
C16 C15 C20 120.0 . . ?
C17 C16 C15 120.0 . . ?
C16 C17 C18 120.0 . . ?
C16 C17 C21 122.1(29) . . ?
C18 C17 C21 117.6(29) . . ?
C17 C18 C19 120.0 . . ?
C20 C19 C18 120.0 . . ?
C19 C20 C15 120.0 . . ?
C19 C20 C23 121.0(28) . . ?
C15 C20 C23 119.0(28) . . ?
C22 C21 C17 113.4(27) . . ?
O24 C23 C25 134.0(50) . . ?
O24 C23 C20 109.9(36) . . ?
C25 C23 C20 115.9(42) . . ?
C23 O24 Mn1 123.2(31) . . ?
C23 C25 C26 121.6(52) . . ?
O27 C26 C25 116.4(46) . . ?
O27 C26 C28 118.2(41) . . ?
C25 C26 C28 124.3(44) . . ?
C26 O27 Mn1 136.1(32) . . ?
C29 C28 C33 120.0 . . ?
C29 C28 C26 121.4(29) . . ?
C33 C28 C26 118.6(29) . . ?
C28 C29 C30 120.0 . . ?
C31 C30 C29 120.0 . . ?
C30 C31 C32 120.0 . . ?
C30 C31 C34 119.3(23) . . ?
C32 C31 C34 120.5(23) . . ?
C33 C32 C31 120.0 . . ?
C32 C33 C28 120.0 . . ?
C31 C34 C35 106.6(21) . . ?
C37 C36 C41 120.0 . . ?
C38 C37 C36 120.0 . . ?
C37 C38 C39 120.0 . . ?
C37 C38 C42 116.4(25) . . ?
C39 C38 C42 123.4(25) . . ?
C40 C39 C38 120.0 . . ?
C39 C40 C41 120.0 . . ?
C40 C41 C36 120.0 . . ?
C40 C41 C44 123.5(35) . . ?
C36 C41 C44 116.5(35) . . ?
C43 C42 C38 108.6(22) . . ?
O45 C44 C46 114.6(64) . . ?
O45 C44 C41 116.6(58) . . ?
C46 C44 C41 128.7(59) . . ?
C44 O45 Mn2 133.0(47) . . ?
C47 C46 C44 126.5(60) . . ?
O48 C47 C46 121.1(48) . . ?
O48 C47 C49 122.3(41) . . ?
C46 C47 C49 116.4(44) . . ?
C47 O48 Mn2 136.0(33) . . ?
C50 C49 C54 120.0 . . ?
C50 C49 C47 124.8(31) . . ?
C54 C49 C47 114.3(31) . . ?
C49 C50 C51 120.0 . . ?
C52 C51 C50 120.0 . . ?
C53 C52 C51 120.0 . . ?
C53 C52 C55 114.7(36) . . ?
C51 C52 C55 124.5(37) . . ?
C52 C53 C54 120.0 . . ?
C53 C54 C49 120.0 . . ?
C56 C55 C52 105.0(27) . . ?
C58 C57 C62 120.0 . . ?
C59 C58 C57 120.0 . . ?
C58 C59 C60 120.0 . . ?
C58 C59 C63 120.3(22) . . ?
C60 C59 C63 118.9(22) . . ?
C61 C60 C59 120.0 . . ?
C60 C61 C62 120.0 . . ?
C65 C62 C61 123.3(34) . . ?
C65 C62 C57 116.6(34) . . ?
C61 C62 C57 120.0 . . ?
C64 C63 C59 115.8(25) . . ?
C62 C65 O66 121.1(47) . . ?
C62 C65 C67 120.3(51) . . ?
O66 C65 C67 118.6(48) . . ?
C65 O66 Mn3 134.1(34) . . ?
C65 C67 C68 124.6(51) . . ?
O69 C68 C70 114.0(33) . . ?
O69 C68 C67 120.6(40) . . ?
C70 C68 C67 124.1(38) . . ?
C68 O69 Mn3 130.1(28) . . ?
C71 C70 C75 120.0 . . ?
C71 C70 C68 120.7(24) . . ?
C75 C70 C68 119.2(24) . . ?
C70 C71 C72 120.0 . . ?
C73 C72 C71 120.0 . . ?
C72 C73 C74 120.0 . . ?
C72 C73 C76 120.2(20) . . ?
C74 C73 C76 119.6(21) . . ?
C75 C74 C73 120.0 . . ?
C74 C75 C70 120.0 . . ?
C73 C76 C77 102.5(23) . . ?
C79 C78 C83 120.0 . . ?
C78 C79 C80 120.0 . . ?
C79 C80 C81 120.0 . . ?
C79 C80 C84 114.7(29) . . ?
C81 C80 C84 124.9(29) . . ?
C80 C81 C82 120.0 . . ?
C81 C82 C83 120.0 . . ?
C86 C83 C82 124.2(29) . . ?
C86 C83 C78 115.0(29) . . ?
C82 C83 C78 120.0 . . ?
C80 C84 C85 101.1(23) . . ?
C83 C86 O87 124.4(42) . . ?
C83 C86 C88 131.0(41) . . ?
O87 C86 C88 104.6(35) . . ?
C86 O87 Mn4 140.9(32) . . ?
C89 C88 C86 132.7(43) . . ?
O90 C89 C91 117.3(37) . . ?
O90 C89 C88 120.8(43) . . ?
C91 C89 C88 121.3(41) . . ?
C89 O90 Mn4 130.2(28) . . ?
C92 C91 C96 120.0 . . ?
C92 C91 C89 124.0(30) . . ?
C96 C91 C89 115.8(30) . . ?
C93 C92 C91 120.0 . . ?
C92 C93 C94 120.0 . . ?
C95 C94 C93 120.0 . . ?
C95 C94 C97 129.0(27) . . ?
C93 C94 C97 111.0(27) . . ?
C96 C95 C94 120.0 . . ?
C95 C96 C91 120.0 . . ?
C94 C97 C98 108.9(25) . . ?
C100 C99 C104 120.0 . . ?
C101 C100 C99 120.0 . . ?
C100 C101 C102 120.0 . . ?
C100 C101 C105 112.5(28) . . ?
C102 C101 C105 127.2(28) . . ?
C103 C102 C101 120.0 . . ?
C104 C103 C102 120.0 . . ?
C103 C104 C99 120.0 . . ?
C103 C104 C107 123.7(25) . . ?
C99 C104 C107 116.3(25) . . ?
C106 C105 C101 116.5(29) . . ?
O108 C107 C109 118.2(39) . . ?
O108 C107 C104 118.8(38) . . ?
C109 C107 C104 116.4(35) . . ?
C107 O108 Mn5 127.8(31) . . ?
C107 C109 C110 111.8(36) . . ?
O111 C110 C109 114.6(37) . . ?
O111 C110 C112 117.6(39) . . ?
C109 C110 C112 120.2(35) . . ?
C110 O111 Mn5 132.0(29) . . ?
C113 C112 C117 120.0 . . ?
C113 C112 C110 125.5(34) . . ?
C117 C112 C110 112.2(34) . . ?
C114 C113 C112 120.0 . . ?
C113 C114 C115 120.0 . . ?
C116 C115 C114 120.0 . . ?
C116 C115 C118 111.4(36) . . ?
C114 C115 C118 127.4(36) . . ?
C117 C116 C115 120.0 . . ?
C116 C117 C112 120.0 . . ?
C119 C118 C115 115.1(23) . . ?
C121 C120 C125 120.0 . . ?
C122 C121 C120 120.0 . . ?
C123 C122 C121 120.0 . . ?
C123 C122 C126 120.9(30) . . ?
C121 C122 C126 118.9(30) . . ?
C122 C123 C124 120.0 . . ?
C125 C124 C123 120.0 . . ?
C128 C125 C124 122.5(39) . . ?
C128 C125 C120 117.5(39) . . ?
C124 C125 C120 120.0 . . ?
C122 C126 C127 111.2(23) . . ?
O129 C128 C125 122.7(53) . . ?
O129 C128 C130 114.5(53) . . ?
C125 C128 C130 122.1(54) . . ?
C128 O129 Mn6 133.6(39) . . ?
C131 C130 C128 130.7(57) . . ?
C130 C131 O132 126.4(51) . . ?
C130 C131 C133 126.7(46) . . ?
O132 C131 C133 102.6(39) . . ?
C131 O132 Mn6 123.0(36) . . ?
C134 C133 C138 120.0 . . ?
C134 C133 C131 116.5(28) . . ?
C138 C133 C131 120.8(28) . . ?
C135 C134 C133 120.0 . . ?
C134 C135 C136 120.0 . . ?
C137 C136 C135 120.0 . . ?
C137 C136 C139 108.9(44) . . ?
C135 C136 C139 130.9(45) . . ?
C136 C137 C138 120.0 . . ?
C137 C138 C133 120.0 . . ?
C136 C139 C140 106.0(31) . . ?
O167 Mn1A O11A 174.7(15) . . ?
O167 Mn1A O12A 91.5(15) . . ?
O11A Mn1A O12A 92.9(13) . . ?
O167 Mn1A O164 94.6(15) . . ?
O11A Mn1A O164 80.8(13) . . ?
O12A Mn1A O164 172.9(14) . . ?
O167 Mn1A Cl8A 100.1(11) . . ?
O11A Mn1A Cl8A 83.0(10) . . ?
O12A Mn1A Cl8A 85.4(10) . . ?
O164 Mn1A Cl8A 97.0(10) . . ?
O167 Mn1A Cl7A 94.3(11) . . ?
O11A Mn1A Cl7A 83.5(10) . . ?
O12A Mn1A Cl7A 81.5(10) . . ?
O164 Mn1A Cl7A 94.4(10) . . ?
Cl8A Mn1A Cl7A 160.7(6) . . ?
O167 Mn1A Mn3A 97.7(12) . . ?
O11A Mn1A Mn3A 84.8(10) . . ?
O12A Mn1A Mn3A 29.8(9) . . ?
O164 Mn1A Mn3A 145.0(9) . . ?
Cl8A Mn1A Mn3A 112.7(5) . . ?
Cl7A Mn1A Mn3A 52.2(4) . . ?
O167 Mn1A Mn4A 100.8(11) . . ?
O11A Mn1A Mn4A 84.4(10) . . ?
O12A Mn1A Mn4A 32.1(9) . . ?
O164 Mn1A Mn4A 148.8(10) . . ?
Cl8A Mn1A Mn4A 53.8(4) . . ?
Cl7A Mn1A Mn4A 111.1(5) . . ?
Mn3A Mn1A Mn4A 59.3(3) . . ?
O167 Mn1A Mn5A 152.1(11) . . ?
O11A Mn1A Mn5A 32.0(9) . . ?
O12A Mn1A Mn5A 81.2(9) . . ?
O164 Mn1A Mn5A 95.0(10) . . ?
Cl8A Mn1A Mn5A 52.7(4) . . ?
Cl7A Mn1A Mn5A 110.9(5) . . ?
Mn3A Mn1A Mn5A 89.2(3) . . ?
Mn4A Mn1A Mn5A 59.8(3) . . ?
O167 Mn1A Mn2A 145.6(11) . . ?
O11A Mn1A Mn2A 33.0(9) . . ?
O12A Mn1A Mn2A 81.1(9) . . ?
O164 Mn1A Mn2A 91.8(10) . . ?
Cl8A Mn1A Mn2A 112.6(5) . . ?
Cl7A Mn1A Mn2A 51.4(4) . . ?
Mn3A Mn1A Mn2A 60.6(3) . . ?
Mn4A Mn1A Mn2A 90.5(3) . . ?
Mn5A Mn1A Mn2A 60.0(3) . . ?
O188 Mn2A O13A 91.3(15) . . ?
O188 Mn2A O185 90.3(14) . . ?
O13A Mn2A O185 177.7(15) . . ?
O188 Mn2A O11A 174.2(15) . . ?
O13A Mn2A O11A 93.5(14) . . ?
O185 Mn2A O11A 84.9(13) . . ?
O188 Mn2A Cl9A 94.0(11) . . ?
O13A Mn2A Cl9A 84.1(11) . . ?
O185 Mn2A Cl9A 97.4(11) . . ?
O11A Mn2A Cl9A 83.3(9) . . ?
O188 Mn2A Cl7A 99.0(11) . . ?
O13A Mn2A Cl7A 82.6(11) . . ?
O185 Mn2A Cl7A 95.6(10) . . ?
O11A Mn2A Cl7A 84.8(10) . . ?
Cl9A Mn2A Cl7A 161.5(6) . . ?
O188 Mn2A Mn6A 99.2(11) . . ?
O13A Mn2A Mn6A 30.7(10) . . ?
O185 Mn2A Mn6A 150.3(10) . . ?
O11A Mn2A Mn6A 83.5(9) . . ?
Cl9A Mn2A Mn6A 54.2(4) . . ?
Cl7A Mn2A Mn6A 110.4(5) . . ?
O188 Mn2A Mn5A 145.8(11) . . ?
O13A Mn2A Mn5A 81.7(10) . . ?
O185 Mn2A Mn5A 97.8(10) . . ?
O11A Mn2A Mn5A 32.5(9) . . ?
Cl9A Mn2A Mn5A 52.1(4) . . ?
Cl7A Mn2A Mn5A 113.0(5) . . ?
Mn6A Mn2A Mn5A 59.4(3) . . ?
O188 Mn2A Mn1A 152.7(11) . . ?
O13A Mn2A Mn1A 82.4(11) . . ?
O185 Mn2A Mn1A 95.4(10) . . ?
O11A Mn2A Mn1A 31.9(9) . . ?
Cl9A Mn2A Mn1A 111.6(5) . . ?
Cl7A Mn2A Mn1A 53.9(4) . . ?
Mn6A Mn2A Mn1A 88.9(3) . . ?
Mn5A Mn2A Mn1A 59.7(3) . . ?
O188 Mn2A Mn3A 103.4(11) . . ?
O13A Mn2A Mn3A 31.9(10) . . ?
O185 Mn2A Mn3A 146.0(10) . . ?
O11A Mn2A Mn3A 82.4(9) . . ?
Cl9A Mn2A Mn3A 112.2(5) . . ?
Cl7A Mn2A Mn3A 52.0(4) . . ?
Mn6A Mn2A Mn3A 58.5(3) . . ?
Mn5A Mn2A Mn3A 88.1(3) . . ?
Mn1A Mn2A Mn3A 58.9(3) . . ?
O12A Mn3A O206 91.1(15) . . ?
O12A Mn3A O13A 92.8(14) . . ?
O206 Mn3A O13A 176.0(16) . . ?
O12A Mn3A O209 177.2(15) . . ?
O206 Mn3A O209 89.5(15) . . ?
O13A Mn3A O209 86.7(14) . . ?
O12A Mn3A Cl1A 84.1(11) . . ?
O206 Mn3A Cl1A 93.7(12) . . ?
O13A Mn3A Cl1A 85.6(11) . . ?
O209 Mn3A Cl1A 98.5(11) . . ?
O12A Mn3A Cl7A 86.2(11) . . ?
O206 Mn3A Cl7A 99.8(12) . . ?
O13A Mn3A Cl7A 81.6(11) . . ?
O209 Mn3A Cl7A 91.0(11) . . ?
Cl1A Mn3A Cl7A 163.6(6) . . ?
O12A Mn3A Mn4A 31.1(10) . . ?
O206 Mn3A Mn4A 98.0(11) . . ?
O13A Mn3A Mn4A 84.8(10) . . ?
O209 Mn3A Mn4A 151.4(11) . . ?
Cl1A Mn3A Mn4A 53.6(4) . . ?
Cl7A Mn3A Mn4A 114.6(5) . . ?
O12A Mn3A Mn6A 82.5(10) . . ?
O206 Mn3A Mn6A 146.9(12) . . ?
O13A Mn3A Mn6A 33.1(10) . . ?
O209 Mn3A Mn6A 98.5(10) . . ?
Cl1A Mn3A Mn6A 53.4(4) . . ?
Cl7A Mn3A Mn6A 112.1(5) . . ?
Mn4A Mn3A Mn6A 61.1(3) . . ?
O12A Mn3A Mn1A 32.1(10) . . ?
O206 Mn3A Mn1A 100.8(12) . . ?
O13A Mn3A Mn1A 83.1(11) . . ?
O209 Mn3A Mn1A 145.2(11) . . ?
Cl1A Mn3A Mn1A 113.7(5) . . ?
Cl7A Mn3A Mn1A 54.6(4) . . ?
Mn4A Mn3A Mn1A 60.4(3) . . ?
Mn6A Mn3A Mn1A 90.9(3) . . ?
O12A Mn3A Mn2A 82.7(11) . . ?
O206 Mn3A Mn2A 151.2(12) . . ?
O13A Mn3A Mn2A 31.0(11) . . ?
O209 Mn3A Mn2A 95.5(11) . . ?
Cl1A Mn3A Mn2A 113.5(5) . . ?
Cl7A Mn3A Mn2A 51.9(4) . . ?
Mn4A Mn3A Mn2A 91.1(3) . . ?
Mn6A Mn3A Mn2A 60.3(3) . . ?
Mn1A Mn3A Mn2A 60.5(3) . . ?
O12A Mn4A O227 90.8(15) . . ?
O12A Mn4A O230 174.0(16) . . ?
O227 Mn4A O230 90.7(15) . . ?
O12A Mn4A O14A 92.7(14) . . ?
O227 Mn4A O14A 172.8(17) . . ?
O230 Mn4A O14A 86.4(15) . . ?
O12A Mn4A Cl1A 82.1(11) . . ?
O227 Mn4A Cl1A 102.1(14) . . ?
O230 Mn4A Cl1A 92.0(12) . . ?
O14A Mn4A Cl1A 84.6(12) . . ?
O12A Mn4A Cl8A 85.6(11) . . ?
O227 Mn4A Cl8A 91.2(14) . . ?
O230 Mn4A Cl8A 100.1(12) . . ?
O14A Mn4A Cl8A 82.8(12) . . ?
Cl1A Mn4A Cl8A 161.9(6) . . ?
O12A Mn4A Mn3A 29.8(10) . . ?
O227 Mn4A Mn3A 101.5(12) . . ?
O230 Mn4A Mn3A 144.3(12) . . ?
O14A Mn4A Mn3A 84.6(10) . . ?
Cl1A Mn4A Mn3A 52.9(4) . . ?
Cl8A Mn4A Mn3A 112.8(5) . . ?
O12A Mn4A Mn1A 33.1(10) . . ?
O227 Mn4A Mn1A 95.6(12) . . ?
O230 Mn4A Mn1A 152.2(12) . . ?
O14A Mn4A Mn1A 83.9(11) . . ?
Cl1A Mn4A Mn1A 112.9(5) . . ?
Cl8A Mn4A Mn1A 52.9(4) . . ?
Mn3A Mn4A Mn1A 60.3(3) . . ?
O12A Mn4A Mn5A 82.5(10) . . ?
O227 Mn4A Mn5A 143.7(14) . . ?
O230 Mn4A Mn5A 99.6(12) . . ?
O14A Mn4A Mn5A 31.2(11) . . ?
Cl1A Mn4A Mn5A 112.1(5) . . ?
Cl8A Mn4A Mn5A 52.8(4) . . ?
Mn3A Mn4A Mn5A 90.1(3) . . ?
Mn1A Mn4A Mn5A 60.5(3) . . ?
O12A Mn4A Mn6A 79.9(10) . . ?
O227 Mn4A Mn6A 153.7(13) . . ?
O230 Mn4A Mn6A 96.3(11) . . ?
O14A Mn4A Mn6A 33.4(11) . . ?
Cl1A Mn4A Mn6A 52.5(4) . . ?
Cl8A Mn4A Mn6A 112.2(5) . . ?
Mn3A Mn4A Mn6A 59.4(3) . . ?
Mn1A Mn4A Mn6A 89.8(3) . . ?
Mn5A Mn4A Mn6A 59.8(3) . . ?
O14A Mn5A O251 86.8(15) . . ?
O14A Mn5A O11A 97.2(14) . . ?
O251 Mn5A O11A 171.5(14) . . ?
O14A Mn5A O248 176.2(14) . . ?
O251 Mn5A O248 90.3(13) . . ?
O11A Mn5A O248 85.4(13) . . ?
O14A Mn5A Cl9A 85.3(12) . . ?
O251 Mn5A Cl9A 104.4(11) . . ?
O11A Mn5A Cl9A 83.5(10) . . ?
O248 Mn5A Cl9A 97.7(10) . . ?
O14A Mn5A Cl8A 85.8(12) . . ?
O251 Mn5A Cl8A 89.9(11) . . ?
O11A Mn5A Cl8A 82.8(10) . . ?
O248 Mn5A Cl8A 91.9(9) . . ?
Cl9A Mn5A Cl8A 162.6(6) . . ?
O14A Mn5A Mn6A 32.3(11) . . ?
O251 Mn5A Mn6A 102.4(11) . . ?
O11A Mn5A Mn6A 84.8(9) . . ?
O248 Mn5A Mn6A 151.2(9) . . ?
Cl9A Mn5A Mn6A 54.3(4) . . ?
Cl8A Mn5A Mn6A 113.6(5) . . ?
O14A Mn5A Mn4A 33.4(11) . . ?
O251 Mn5A Mn4A 95.4(11) . . ?
O11A Mn5A Mn4A 84.0(9) . . ?
O248 Mn5A Mn4A 145.0(10) . . ?
Cl9A Mn5A Mn4A 114.1(5) . . ?
Cl8A Mn5A Mn4A 53.7(4) . . ?
Mn6A Mn5A Mn4A 60.3(3) . . ?
O14A Mn5A Mn1A 84.8(11) . . ?
O251 Mn5A Mn1A 142.2(11) . . ?
O11A Mn5A Mn1A 31.8(9) . . ?
O248 Mn5A Mn1A 96.1(9) . . ?
Cl9A Mn5A Mn1A 111.5(4) . . ?
Cl8A Mn5A Mn1A 52.7(4) . . ?
Mn6A Mn5A Mn1A 89.6(3) . . ?
Mn4A Mn5A Mn1A 59.7(3) . . ?
O14A Mn5A Mn2A 85.0(11) . . ?
O251 Mn5A Mn2A 155.0(11) . . ?
O11A Mn5A Mn2A 33.5(9) . . ?
O248 Mn5A Mn2A 98.7(9) . . ?
Cl9A Mn5A Mn2A 51.4(4) . . ?
Cl8A Mn5A Mn2A 112.9(5) . . ?
Mn6A Mn5A Mn2A 60.0(3) . . ?
Mn4A Mn5A Mn2A 90.6(3) . . ?
Mn1A Mn5A Mn2A 60.3(3) . . ?
O13A Mn6A O14A 95.5(15) . . ?
O13A Mn6A O272 175.5(16) . . ?
O14A Mn6A O272 86.9(15) . . ?
O13A Mn6A O269 91.5(14) . . ?
O14A Mn6A O269 172.6(15) . . ?
O272 Mn6A O269 85.9(15) . . ?
O13A Mn6A Cl1A 86.3(12) . . ?
O14A Mn6A Cl1A 85.5(12) . . ?
O272 Mn6A Cl1A 97.7(12) . . ?
O269 Mn6A Cl1A 97.1(11) . . ?
O13A Mn6A Cl9A 81.2(12) . . ?
O14A Mn6A Cl9A 81.6(12) . . ?
O272 Mn6A Cl9A 95.4(12) . . ?
O269 Mn6A Cl9A 97.3(11) . . ?
Cl1A Mn6A Cl9A 161.1(6) . . ?
O13A Mn6A Mn3A 34.3(11) . . ?
O14A Mn6A Mn3A 85.1(11) . . ?
O272 Mn6A Mn3A 150.1(12) . . ?
O269 Mn6A Mn3A 101.9(10) . . ?
Cl1A Mn6A Mn3A 52.9(4) . . ?
Cl9A Mn6A Mn3A 111.9(5) . . ?
O13A Mn6A Mn5A 82.8(11) . . ?
O14A Mn6A Mn5A 30.8(11) . . ?
O272 Mn6A Mn5A 97.5(12) . . ?
O269 Mn6A Mn5A 149.3(12) . . ?
Cl1A Mn6A Mn5A 112.5(5) . . ?
Cl9A Mn6A Mn5A 52.0(4) . . ?
Mn3A Mn6A Mn5A 90.2(3) . . ?
O13A Mn6A Mn4A 84.1(11) . . ?
O14A Mn6A Mn4A 34.1(11) . . ?
O272 Mn6A Mn4A 99.9(11) . . ?
O269 Mn6A Mn4A 149.8(11) . . ?
Cl1A Mn6A Mn4A 52.8(4) . . ?
Cl9A Mn6A Mn4A 111.5(5) . . ?
Mn3A Mn6A Mn4A 59.5(3) . . ?
Mn5A Mn6A Mn4A 59.9(3) . . ?
O13A Mn6A Mn2A 30.8(11) . . ?
O14A Mn6A Mn2A 84.3(11) . . ?
O272 Mn6A Mn2A 146.3(12) . . ?
O269 Mn6A Mn2A 100.8(11) . . ?
Cl1A Mn6A Mn2A 113.9(5) . . ?
Cl9A Mn6A Mn2A 51.2(4) . . ?
Mn3A Mn6A Mn2A 61.2(3) . . ?
Mn5A Mn6A Mn2A 60.5(3) . . ?
Mn4A Mn6A Mn2A 90.7(3) . . ?
Mn2A Cl7A Mn3A 76.2(5) . . ?
Mn2A Cl7A Mn1A 74.7(5) . . ?
Mn3A Cl7A Mn1A 73.3(5) . . ?
Mn1A Cl8A Mn5A 74.6(5) . . ?
Mn1A Cl8A Mn4A 73.4(5) . . ?
Mn5A Cl8A Mn4A 73.6(5) . . ?
Mn2A Cl9A Mn5A 76.5(5) . . ?
Mn2A Cl9A Mn6A 74.7(5) . . ?
Mn5A Cl9A Mn6A 73.7(5) . . ?
Mn3A Cl1A Mn6A 73.6(5) . . ?
Mn3A Cl1A Mn4A 73.5(5) . . ?
Mn6A Cl1A Mn4A 74.7(5) . . ?
Mn1A O11A Mn5A 116.2(15) . . ?
Mn1A O11A Mn2A 115.1(15) . . ?
Mn5A O11A Mn2A 114.0(15) . . ?
Mn3A O12A Mn4A 119.2(18) . . ?
Mn3A O12A Mn1A 118.1(16) . . ?
Mn4A O12A Mn1A 114.8(17) . . ?
Mn6A O13A Mn2A 118.5(18) . . ?
Mn6A O13A Mn3A 112.7(18) . . ?
Mn2A O13A Mn3A 117.2(18) . . ?
Mn5A O14A Mn6A 116.9(18) . . ?
Mn5A O14A Mn4A 115.4(19) . . ?
Mn6A O14A Mn4A 112.5(18) . . ?
C156 C155 C160 120.0 . . ?
C157 C156 C155 120.0 . . ?
C156 C157 C158 120.0 . . ?
C156 C157 C161 121.3(35) . . ?
C158 C157 C161 118.4(34) . . ?
C157 C158 C159 120.0 . . ?
C160 C159 C158 120.0 . . ?
C159 C160 C155 120.0 . . ?
C159 C160 C163 119.7(28) . . ?
C155 C160 C163 120.2(28) . . ?
C157 C161 C162 106.6(28) . . ?
C165 C163 O164 111.9(39) . . ?
C165 C163 C160 120.1(39) . . ?
O164 C163 C160 107.7(36) . . ?
C163 O164 Mn1A 119.4(28) . . ?
C163 C165 C166 106.3(34) . . ?
O167 C166 C168 112.6(39) . . ?
O167 C166 C165 117.3(36) . . ?
C168 C166 C165 122.7(34) . . ?
C166 O167 Mn1A 128.4(31) . . ?
C169 C168 C173 120.0 . . ?
C169 C168 C166 120.1(27) . . ?
C173 C168 C166 119.4(27) . . ?
C168 C169 C170 120.0 . . ?
C169 C170 C171 120.0 . . ?
C172 C171 C170 120.0 . . ?
C172 C171 C174 122.9(26) . . ?
C170 C171 C174 116.4(27) . . ?
C171 C172 C173 120.0 . . ?
C172 C173 C168 120.0 . . ?
C175 C174 C171 108.6(25) . . ?
C177 C176 C181 120.0 . . ?
C178 C177 C176 120.0 . . ?
C177 C178 C179 120.0 . . ?
C177 C178 C182 131.4(22) . . ?
C179 C178 C182 108.5(23) . . ?
C180 C179 C178 120.0 . . ?
C181 C180 C179 120.0 . . ?
C180 C181 C176 120.0 . . ?
C180 C181 C184 121.9(22) . . ?
C176 C181 C184 118.1(22) . . ?
C178 C182 C183 104.8(24) . . ?
O185 C184 C186 124.7(41) . . ?
O185 C184 C181 115.4(34) . . ?
C186 C184 C181 119.5(34) . . ?
C184 O185 Mn2A 130.4(30) . . ?
C184 C186 C187 121.8(46) . . ?
O188 C187 C186 122.0(43) . . ?
O188 C187 C189 112.2(37) . . ?
C186 C187 C189 125.0(42) . . ?
C187 O188 Mn2A 129.9(31) . . ?
C190 C189 C194 120.0 . . ?
C190 C189 C187 121.0(30) . . ?
C194 C189 C187 119.0(30) . . ?
C191 C190 C189 120.0 . . ?
C190 C191 C192 120.0 . . ?
C193 C192 C191 120.0 . . ?
C193 C192 C195 113.4(30) . . ?
C191 C192 C195 126.0(29) . . ?
C192 C193 C194 120.0 . . ?
C193 C194 C189 120.0 . . ?
C192 C195 C196 102.2(24) . . ?
C198 C197 C202 120.0 . . ?
C197 C198 C199 120.0 . . ?
C200 C199 C198 120.0 . . ?
C200 C199 C203 116.5(26) . . ?
C198 C199 C203 123.5(26) . . ?
C199 C200 C201 120.0 . . ?
C202 C201 C200 120.0 . . ?
C201 C202 C197 120.0 . . ?
C201 C202 C205 119.1(30) . . ?
C197 C202 C205 120.7(31) . . ?
C199 C203 C204 112.5(28) . . ?
C207 C205 O206 124.0(56) . . ?
C207 C205 C202 122.0(52) . . ?
O206 C205 C202 114.0(44) . . ?
C205 O206 Mn3A 130.5(35) . . ?
C205 C207 C208 129.4(63) . . ?
C207 C208 O209 120.1(45) . . ?
C207 C208 C210 135.2(49) . . ?
O209 C208 C210 103.7(37) . . ?
C208 O209 Mn3A 124.2(29) . . ?
C211 C210 C215 120.0 . . ?
C211 C210 C208 118.1(32) . . ?
C215 C210 C208 121.9(32) . . ?
C210 C211 C212 120.0 . . ?
C213 C212 C211 120.0 . . ?
C212 C213 C214 120.0 . . ?
C212 C213 C216 124.5(31) . . ?
C214 C213 C216 115.4(30) . . ?
C215 C214 C213 120.0 . . ?
C214 C215 C210 120.0 . . ?
C217 C216 C213 108.7(25) . . ?
C219 C218 C223 120.0 . . ?
C218 C219 C220 120.0 . . ?
C219 C220 C221 120.0 . . ?
C219 C220 C224 118.2(27) . . ?
C221 C220 C224 121.8(27) . . ?
C220 C221 C222 120.0 . . ?
C223 C222 C221 120.0 . . ?
C226 C223 C222 123.2(32) . . ?
C226 C223 C218 116.8(32) . . ?
C222 C223 C218 120.0 . . ?
C220 C224 C225 108.6(24) . . ?
C223 C226 O227 122.9(40) . . ?
C223 C226 C228 127.6(46) . . ?
O227 C226 C228 108.5(42) . . ?
C226 O227 Mn4A 134.0(32) . . ?
C229 C228 C226 131.2(58) . . ?
C228 C229 O230 126.9(51) . . ?
C228 C229 C231 125.9(49) . . ?
O230 C229 C231 107.1(35) . . ?
C229 O230 Mn4A 122.8(28) . . ?
C232 C231 C236 120.0 . . ?
C232 C231 C229 118.7(27) . . ?
C236 C231 C229 120.9(27) . . ?
C231 C232 C233 120.0 . . ?
C232 C233 C234 120.0 . . ?
C233 C234 C235 120.0 . . ?
C233 C234 C237 112.9(26) . . ?
C235 C234 C237 127.1(26) . . ?
C234 C235 C236 120.0 . . ?
C235 C236 C231 120.0 . . ?
C238 C237 C234 106.0(27) . . ?
C240 C239 C244 120.0 . . ?
C239 C240 C241 120.0 . . ?
C242 C241 C240 120.0 . . ?
C242 C241 C245 136.6(31) . . ?
C240 C241 C245 103.4(31) . . ?
C243 C242 C241 120.0 . . ?
C244 C243 C242 120.0 . . ?
C243 C244 C239 120.0 . . ?
C243 C244 C247 122.8(29) . . ?
C239 C244 C247 116.7(29) . . ?
C246 C245 C241 101.9(25) . . ?
O248 C247 C249 128.3(48) . . ?
O248 C247 C244 106.5(36) . . ?
C249 C247 C244 122.5(43) . . ?
C247 O248 Mn5A 121.5(29) . . ?
C250 C249 C247 115.8(42) . . ?
C249 C250 O251 135.8(38) . . ?
C249 C250 C252 117.5(34) . . ?
O251 C250 C252 106.5(30) . . ?
C250 O251 Mn5A 121.3(27) . . ?
C253 C252 C257 120.0 . . ?
C253 C252 C250 119.8(24) . . ?
C257 C252 C250 120.2(24) . . ?
C252 C253 C254 120.0 . . ?
C255 C254 C253 120.0 . . ?
C256 C255 C254 120.0 . . ?
C256 C255 C258 118.1(23) . . ?
C254 C255 C258 121.9(23) . . ?
C255 C256 C257 120.0 . . ?
C256 C257 C252 120.0 . . ?
C255 C258 C259 105.1(21) . . ?
C261 C260 C265 120.0 . . ?
C260 C261 C262 120.0 . . ?
C263 C262 C261 120.0 . . ?
C263 C262 C266 125.8(32) . . ?
C261 C262 C266 113.9(33) . . ?
C262 C263 C264 120.0 . . ?
C265 C264 C263 120.0 . . ?
C264 C265 C260 120.0 . . ?
C264 C265 C268 118.8(28) . . ?
C260 C265 C268 120.4(27) . . ?
C262 C266 C267 107.6(29) . . ?
C270 C268 O269 132.5(61) . . ?
C270 C268 C265 118.8(53) . . ?
O269 C268 C265 105.2(36) . . ?
C268 O269 Mn6A 124.4(31) . . ?
C268 C270 C271 116.6(64) . . ?
O272 C271 C270 131.7(51) . . ?
O272 C271 C273 103.0(36) . . ?
C270 C271 C273 125.3(48) . . ?
C271 O272 Mn6A 124.5(32) . . ?
C274 C273 C278 120.0 . . ?
C274 C273 C271 120.2(26) . . ?
C278 C273 C271 119.6(26) . . ?
C275 C274 C273 120.0 . . ?
C274 C275 C276 120.0 . . ?
C277 C276 C275 120.0 . . ?
C277 C276 C279 125.8(22) . . ?
C275 C276 C279 114.1(22) . . ?
C276 C277 C278 120.0 . . ?
C277 C278 C273 120.0 . . ?
C276 C279 C280 107.0(25) . . ?
N287 C288 C289 173.4(69) . . ?
N281 C282 C283 156.3(60) . . ?
N284 C285 C286 139.6(86) . . ?
N290 C291 C292 172.5(52) . . ?
N293 C294 C295 137.4(59) . . ?
N296 C297 C298 125.4(51) . . ?

loop_
_geom_bond_atom_site_label_1
_geom_bond_atom_site_label_2
_geom_bond_distance
_geom_bond_site_symmetry_2
_geom_bond_publ_flag
Mn1 O12 1.83(3) . ?
Mn1 O11 1.87(3) . ?
Mn1 O27 1.93(3) . ?
Mn1 O24 1.98(4) . ?
Mn1 Cl8 2.65(2) . ?
Mn1 Cl7 2.65(2) . ?
Mn1 Mn4 3.209(13) . ?
Mn1 Mn5 3.209(14) . ?
Mn1 Mn3 3.233(13) . ?
Mn2 O48 1.79(3) . ?
Mn2 O13 1.88(4) . ?
Mn2 O45 1.95(4) . ?
Mn2 O11 2.02(3) . ?
Mn2 Cl7 2.64(2) . ?
Mn2 Cl9 2.66(2) . ?
Mn2 Mn3 3.202(13) . ?
Mn2 Mn6 3.226(14) . ?
Mn2 Mn5 3.236(14) . ?
Mn3 O13 1.87(3) . ?
Mn3 O66 1.90(3) . ?
Mn3 O69 1.91(3) . ?
Mn3 O12 1.92(3) . ?
Mn3 Cl10 2.65(2) . ?
Mn3 Cl7 2.65(2) . ?
Mn3 Mn6 3.185(13) . ?
Mn3 Mn4 3.212(14) . ?
Mn4 O14 1.86(3) . ?
Mn4 O90 1.90(3) . ?
Mn4 O12 1.93(4) . ?
Mn4 O87 1.96(3) . ?
Mn4 Cl10 2.65(2) . ?
Mn4 Cl8 2.69(2) . ?
Mn4 Mn5 3.168(13) . ?
Mn4 Mn6 3.187(13) . ?
Mn5 O11 1.88(4) . ?
Mn5 O14 1.89(3) . ?
Mn5 O111 1.91(3) . ?
Mn5 O108 1.96(3) . ?
Mn5 Cl9 2.64(2) . ?
Mn5 Cl8 2.67(2) . ?
Mn5 Mn6 3.181(14) . ?
Mn6 O14 1.80(3) . ?
Mn6 O13 1.90(4) . ?
Mn6 O132 1.95(4) . ?
Mn6 O129 1.97(4) . ?
Mn6 Cl10 2.60(2) . ?
Mn6 Cl9 2.66(2) . ?
C15 C16 1.39 . ?
C15 C20 1.39 . ?
C16 C17 1.39 . ?
C17 C18 1.39 . ?
C17 C21 1.54(3) . ?
C18 C19 1.39 . ?
C19 C20 1.39 . ?
C20 C23 1.60(4) . ?
C21 C22 1.52(3) . ?
C23 O24 1.21(5) . ?
C23 C25 1.27(6) . ?
C25 C26 1.50(6) . ?
C26 O27 1.20(5) . ?
C26 C28 1.48(5) . ?
C28 C29 1.39 . ?
C28 C33 1.39 . ?
C29 C30 1.39 . ?
C30 C31 1.39 . ?
C31 C32 1.39 . ?
C31 C34 1.54(2) . ?
C32 C33 1.39 . ?
C34 C35 1.56(3) . ?
C36 C37 1.39 . ?
C36 C41 1.39 . ?
C37 C38 1.39 . ?
C38 C39 1.39 . ?
C38 C42 1.55(2) . ?
C39 C40 1.39 . ?
C40 C41 1.39 . ?
C41 C44 1.48(7) . ?
C42 C43 1.54(3) . ?
C44 O45 1.27(7) . ?
C44 C46 1.47(8) . ?
C46 C47 1.39(7) . ?
C47 O48 1.21(5) . ?
C47 C49 1.53(5) . ?
C49 C50 1.39 . ?
C49 C54 1.39 . ?
C50 C51 1.39 . ?
C51 C52 1.39 . ?
C52 C53 1.39 . ?
C52 C55 1.61(3) . ?
C53 C54 1.39 . ?
C55 C56 1.52(3) . ?
C57 C58 1.39 . ?
C57 C62 1.39 . ?
C58 C59 1.39 . ?
C59 C60 1.39 . ?
C59 C63 1.54(3) . ?
C60 C61 1.39 . ?
C61 C62 1.39 . ?
C62 C65 1.27(5) . ?
C63 C64 1.49(3) . ?
C65 O66 1.30(6) . ?
C65 C67 1.41(6) . ?
C67 C68 1.54(6) . ?
C68 O69 1.28(5) . ?
C68 C70 1.47(4) . ?
C70 C71 1.39 . ?
C70 C75 1.39 . ?
C71 C72 1.39 . ?
C72 C73 1.39 . ?
C73 C74 1.39 . ?
C73 C76 1.60(3) . ?
C74 C75 1.39 . ?
C76 C77 1.60(3) . ?
C78 C79 1.39 . ?
C78 C83 1.39 . ?
C79 C80 1.39 . ?
C80 C81 1.39 . ?
C80 C84 1.59(3) . ?
C81 C82 1.39 . ?
C82 C83 1.39 . ?
C83 C86 1.25(4) . ?
C84 C85 1.61(3) . ?
C86 O87 1.33(5) . ?
C86 C88 1.55(6) . ?
C88 C89 1.43(5) . ?
C89 O90 1.29(5) . ?
C89 C91 1.44(5) . ?
C91 C92 1.39 . ?
C91 C96 1.39 . ?
C92 C93 1.39 . ?
C93 C94 1.39 . ?
C94 C95 1.39 . ?
C94 C97 1.54(3) . ?
C95 C96 1.39 . ?
C97 C98 1.60(3) . ?
C99 C100 1.39 . ?
C99 C104 1.39 . ?
C100 C101 1.39 . ?
C101 C102 1.39 . ?
C101 C105 1.55(3) . ?
C102 C103 1.39 . ?
C103 C104 1.39 . ?
C104 C107 1.45(4) . ?
C105 C106 1.53(3) . ?
C107 O108 1.21(4) . ?
C107 C109 1.42(5) . ?
C109 C110 1.54(6) . ?
C110 O111 1.19(5) . ?
C110 C112 1.63(5) . ?
C112 C113 1.39 . ?
C112 C117 1.39 . ?
C113 C114 1.39 . ?
C114 C115 1.39 . ?
C115 C116 1.39 . ?
C115 C118 1.61(3) . ?
C116 C117 1.39 . ?
C118 C119 1.54(3) . ?
C120 C121 1.39 . ?
C120 C125 1.39 . ?
C121 C122 1.39 . ?
C122 C123 1.39 . ?
C122 C126 1.52(3) . ?
C123 C124 1.39 . ?
C124 C125 1.39 . ?
C125 C128 1.28(5) . ?
C126 C127 1.61(3) . ?
C128 O129 1.29(6) . ?
C128 C130 1.38(7) . ?
C130 C131 1.28(6) . ?
C131 O132 1.36(5) . ?
C131 C133 1.53(5) . ?
C133 C134 1.39 . ?
C133 C138 1.39 . ?
C134 C135 1.39 . ?
C135 C136 1.39 . ?
C136 C137 1.39 . ?
C136 C139 1.57(4) . ?
C137 C138 1.39 . ?
C139 C140 1.62(4) . ?
Mn1A O167 1.79(3) . ?
Mn1A O11A 1.88(3) . ?
Mn1A O12A 1.92(3) . ?
Mn1A O164 1.99(3) . ?
Mn1A Cl8A 2.65(2) . ?
Mn1A Cl7A 2.71(2) . ?
Mn1A Mn3A 3.180(14) . ?
Mn1A Mn4A 3.183(13) . ?
Mn1A Mn5A 3.210(13) . ?
Mn1A Mn2A 3.232(13) . ?
Mn2A O188 1.84(3) . ?
Mn2A O13A 1.87(4) . ?
Mn2A O185 1.92(3) . ?
Mn2A O11A 1.95(3) . ?
Mn2A Cl9A 2.59(2) . ?
Mn2A Cl7A 2.62(2) . ?
Mn2A Mn6A 3.205(13) . ?
Mn2A Mn5A 3.222(12) . ?
Mn2A Mn3A 3.233(14) . ?
Mn3A O12A 1.79(3) . ?
Mn3A O206 1.89(4) . ?
Mn3A O13A 1.92(3) . ?
Mn3A O209 2.02(3) . ?
Mn3A Cl7A 2.62(2) . ?
Mn3A Mn4A 3.149(12) . ?
Mn3A Mn6A 3.147(13) . ?
Mn3A Cl1A 2.62(2) . ?
Mn4A O12A 1.86(3) . ?
Mn4A O227 1.87(4) . ?
Mn4A O230 1.90(3) . ?
Mn4A O14A 1.94(4) . ?
Mn4A Cl8A 2.68(2) . ?
Mn4A Mn5A 3.190(14) . ?
Mn4A Mn6A 3.202(13) . ?
Mn4A Cl1A 2.64(2) . ?
Mn5A O14A 1.83(4) . ?
Mn5A O251 1.89(3) . ?
Mn5A O11A 1.90(3) . ?
Mn5A O248 1.95(3) . ?
Mn5A Cl9A 2.62(2) . ?
Mn5A Cl8A 2.65(2) . ?
Mn5A Mn6A 3.186(13) . ?
Mn6A O13A 1.86(3) . ?
Mn6A O14A 1.91(3) . ?
Mn6A O272 1.91(3) . ?
Mn6A O269 1.93(4) . ?
Mn6A Cl9A 2.69(2) . ?
Mn6A Cl1A 2.63(2) . ?
C155 C156 1.39 . ?
C155 C160 1.39 . ?
C156 C157 1.39 . ?
C157 C158 1.39 . ?
C157 C161 1.60(3) . ?
C158 C159 1.39 . ?
C159 C160 1.39 . ?
C160 C163 1.44(5) . ?
C161 C162 1.61(3) . ?
C163 C165 1.37(6) . ?
C163 O164 1.41(6) . ?
C165 C166 1.65(6) . ?
C166 O167 1.39(5) . ?
C166 C168 1.57(5) . ?
C168 C169 1.39 . ?
C168 C173 1.39 . ?
C169 C170 1.39 . ?
C170 C171 1.39 . ?
C171 C172 1.39 . ?
C171 C174 1.54(3) . ?
C172 C173 1.39 . ?
C174 C175 1.49(3) . ?
C176 C177 1.39 . ?
C176 C181 1.39 . ?
C177 C178 1.39 . ?
C178 C179 1.39 . ?
C178 C182 1.54(3) . ?
C179 C180 1.39 . ?
C180 C181 1.39 . ?
C181 C184 1.55(4) . ?
C182 C183 1.60(3) . ?
C184 O185 1.20(5) . ?
C184 C186 1.41(6) . ?
C186 C187 1.42(6) . ?
C187 O188 1.32(5) . ?
C187 C189 1.62(5) . ?
C189 C190 1.39 . ?
C189 C194 1.39 . ?
C190 C191 1.39 . ?
C191 C192 1.39 . ?
C192 C193 1.39 . ?
C192 C195 1.54(3) . ?
C193 C194 1.39 . ?
C195 C196 1.60(3) . ?
C197 C198 1.39 . ?
C197 C202 1.39 . ?
C198 C199 1.39 . ?
C199 C200 1.39 . ?
C199 C203 1.55(3) . ?
C200 C201 1.39 . ?
C201 C202 1.39 . ?
C202 C205 1.45(6) . ?
C203 C204 1.54(3) . ?
C205 C207 1.29(6) . ?
C205 O206 1.36(6) . ?
C207 C208 1.36(7) . ?
C208 O209 1.45(5) . ?
C208 C210 1.50(5) . ?
C210 C211 1.39 . ?
C210 C215 1.39 . ?
C211 C212 1.39 . ?
C212 C213 1.39 . ?
C213 C214 1.39 . ?
C213 C216 1.55(3) . ?
C214 C215 1.39 . ?
C216 C217 1.54(3) . ?
C218 C219 1.39 . ?
C218 C223 1.39 . ?
C219 C220 1.39 . ?
C220 C221 1.39 . ?
C220 C224 1.54(3) . ?
C221 C222 1.39 . ?
C222 C223 1.39 . ?
C223 C226 1.33(5) . ?
C224 C225 1.55(3) . ?
C226 O227 1.45(5) . ?
C226 C228 1.50(7) . ?
C228 C229 1.26(6) . ?
C229 O230 1.44(5) . ?
C229 C231 1.52(5) . ?
C231 C232 1.39 . ?
C231 C236 1.39 . ?
C232 C233 1.39 . ?
C233 C234 1.39 . ?
C234 C235 1.39 . ?
C234 C237 1.61(3) . ?
C235 C236 1.39 . ?
C237 C238 1.57(3) . ?
C239 C240 1.39 . ?
C239 C244 1.39 . ?
C240 C241 1.39 . ?
C241 C242 1.39 . ?
C241 C245 1.61(3) . ?
C242 C243 1.39 . ?
C243 C244 1.39 . ?
C244 C247 1.60(6) . ?
C245 C246 1.54(3) . ?
C247 O248 1.33(5) . ?
C247 C249 1.35(5) . ?
C249 C250 1.29(5) . ?
C250 O251 1.33(5) . ?
C250 C252 1.59(4) . ?
C252 C253 1.39 . ?
C252 C257 1.39 . ?
C253 C254 1.39 . ?
C254 C255 1.39 . ?
C255 C256 1.39 . ?
C255 C258 1.56(2) . ?
C256 C257 1.39 . ?
C258 C259 1.56(3) . ?
C260 C261 1.39 . ?
C260 C265 1.39 . ?
C261 C262 1.39 . ?
C262 C263 1.39 . ?
C262 C266 1.56(3) . ?
C263 C264 1.39 . ?
C264 C265 1.39 . ?
C265 C268 1.61(5) . ?
C266 C267 1.59(3) . ?
C268 C270 1.16(6) . ?
C268 O269 1.30(5) . ?
C270 C271 1.31(6) . ?
C271 O272 1.30(5) . ?
C271 C273 1.69(5) . ?
C273 C274 1.39 . ?
C273 C278 1.39 . ?
C274 C275 1.39 . ?
C275 C276 1.39 . ?
C276 C277 1.39 . ?
C276 C279 1.55(3) . ?
C277 C278 1.39 . ?
C279 C280 1.61(3) . ?
N287 C288 0.97(6) . ?
C288 C289 1.68(5) . ?
N281 C282 1.16(6) . ?
C282 C283 1.41(6) . ?
N284 C285 1.15(9) . ?
C285 C286 1.66(10) . ?
N290 C291 1.18(5) . ?
C291 C292 1.33(5) . ?
N293 C294 1.24(6) . ?
C294 C295 1.47(6) . ?
N296 C297 1.23(6) . ?
C297 C298 1.64(8) . ?
